data_7719358
loop_
_publ_author_name
'Pandey, Dilip K.'
'Gridneva, Tatiana'
'Khaskin, Eugene'
'Fayzullin, Robert R.'
'Vasylevskyi, Serhii'
'Khusnutdinova, Julia R.'

_publ_section_title
;
 Distinct reactivity of iron dihydride <i>vs.</i>
 iron(hydride)(borohydride) bearing the same bulky PNP ligand in
 hydrogenation of alkenes and alkynes.
;
_journal_issue 39
_journal_name_full 'Dalton transactions (Cambridge, England : 2003)'
_journal_page_first 14809
_journal_page_last 14820
_journal_paper_doi 10.1039/d5dt01350j
_journal_volume 54
_journal_year 2025
_chemical_formula_moiety 'C39 H53 Fe N P2, 1.5(C5 H12)'
_chemical_formula_sum 'C42.75 H62 Fe N P2'
_chemical_formula_weight 707.72
_space_group_crystal_system monoclinic
_space_group_IT_number 14
_space_group_name_Hall '-P 2ybc'
_space_group_name_H-M_alt 'P 1 21/c 1'
_atom_sites_solution_hydrogens geom
_audit_creation_method SHELXL-2018/3
_audit_update_record
;
2025-05-05 deposited with the CCDC.	2025-09-01 downloaded from the CCDC.
;
_cell_angle_alpha 90
_cell_angle_beta 110.3880(6)
_cell_angle_gamma 90
_cell_formula_units_Z 8
_cell_length_a 17.84234(10)
_cell_length_b 20.10737(11)
_cell_length_c 23.79615(14)
_cell_measurement_reflns_used 40891
_cell_measurement_temperature 100(2)
_cell_measurement_theta_max 77.2280
_cell_measurement_theta_min 2.9670
_cell_volume 8002.36(8)
_computing_cell_refinement 'CrysAlisPro 1.171.44.97a (Rigaku OD, 2025)'
_computing_data_collection 'CrysAlisPro 1.171.44.97a (Rigaku OD, 2025)'
_computing_data_reduction 'CrysAlisPro 1.171.44.97a (Rigaku OD, 2025)'
_computing_molecular_graphics
;
WinGX (Farrugia, 2012); ORTEP-3 (Farrugia, 2012);
PLATON (Spek, 2009); Olex2 (Dolomanov et al., 2009)
;
_computing_publication_material
;
WinGX (Farrugia, 2012); ORTEP-3 (Farrugia, 2012);
PLATON (Spek, 2009); Olex2 (Dolomanov et al., 2009)
;
_computing_structure_refinement 'SHELXL-2018/3 (Sheldrick, 2015)'
_computing_structure_solution 'SHELXT-2018/2 (Sheldrick, 2015)'
_diffrn_ambient_temperature 100(2)
_diffrn_measured_fraction_theta_full 0.997
_diffrn_measured_fraction_theta_max 0.989
_diffrn_measurement_device_type 'Rigaku XtaLAB Pro: Kappa dual offset/far'
_diffrn_measurement_method '\w scans'
_diffrn_radiation_probe x-ray
_diffrn_radiation_type CuK\a
_diffrn_radiation_wavelength 1.54184
_diffrn_reflns_av_R_equivalents 0.0353
_diffrn_reflns_av_unetI/netI 0.0246
_diffrn_reflns_Laue_measured_fraction_full 0.997
_diffrn_reflns_Laue_measured_fraction_max 0.989
_diffrn_reflns_limit_h_max 20
_diffrn_reflns_limit_h_min -22
_diffrn_reflns_limit_k_max 25
_diffrn_reflns_limit_k_min -24
_diffrn_reflns_limit_l_max 30
_diffrn_reflns_limit_l_min -29
_diffrn_reflns_number 100138
_diffrn_reflns_point_group_measured_fraction_full 0.997
_diffrn_reflns_point_group_measured_fraction_max 0.989
_diffrn_reflns_theta_full 67.684
_diffrn_reflns_theta_max 77.519
_diffrn_reflns_theta_min 2.959
_diffrn_source 'microfocus sealed X-ray tube'
_exptl_absorpt_coefficient_mu 3.981
_exptl_absorpt_correction_T_max 1.000
_exptl_absorpt_correction_T_min 0.697
_exptl_absorpt_correction_type gaussian
_exptl_absorpt_process_details
;
CrysAlisPro 1.171.44.97a (Rigaku Oxford Diffraction, 2025).
Numerical absorption correction based on gaussian integration over
a multifaceted crystal model. Empirical absorption correction using
spherical harmonics, frame scaling and detector area scaling,
implemented in SCALE3 ABSPACK scaling algorithm.
;
_exptl_crystal_density_diffrn 1.175
_exptl_crystal_description prism
_exptl_crystal_F_000 3052
_exptl_crystal_size_max 0.134
_exptl_crystal_size_mid 0.078
_exptl_crystal_size_min 0.064
_refine_diff_density_max 1.197
_refine_diff_density_min -0.526
_refine_diff_density_rms 0.059
_refine_ls_extinction_method none
_refine_ls_goodness_of_fit_ref 1.033
_refine_ls_hydrogen_treatment constr
_refine_ls_matrix_type full
_refine_ls_number_parameters 1111
_refine_ls_number_reflns 16854
_refine_ls_number_restraints 1264
_refine_ls_restrained_S_all 1.037
_refine_ls_R_factor_all 0.0510
_refine_ls_R_factor_gt 0.0461
_refine_ls_shift/su_max 0.001
_refine_ls_shift/su_mean 0.000
_refine_ls_structure_factor_coef Fsqd
_refine_ls_weighting_details 'w=1/[\s^2^(Fo^2^)+(0.0842P)^2^+4.1078P] where P=(Fo^2^+2Fc^2^)/3'
_refine_ls_weighting_scheme calc
_refine_ls_wR_factor_gt 0.1317
_refine_ls_wR_factor_ref 0.1362
_reflns_Friedel_coverage 0.000
_reflns_number_gt 15171
_reflns_number_total 16854
_reflns_threshold_expression 'I > 2\s(I)'
_cod_data_source_file d5dt01350j5.cif
_cod_data_source_block rjk1485
_cod_depositor_comments 'Adding full bibliography for 7719355--7719358.cif.'
_cod_original_sg_symbol_H-M 'P 21/c'
_cod_database_code 7719358
_shelx_shelxl_version_number 2018/3
_shelx_space_group_comment
;
The symmetry employed for this shelxl refinement is uniquely defined
by the following loop, which should always be used as a source of
symmetry information in preference to the above space-group names.
They are only intended as comments.
;
_shelx_estimated_absorpt_t_min 0.618
_shelx_estimated_absorpt_t_max 0.785

loop_
_space_group_symop_operation_xyz
'x, y, z'
'-x, y+1/2, -z+1/2'
'-x, -y, -z'
'x, -y-1/2, z-1/2'

loop_
_atom_site_label
_atom_site_type_symbol
_atom_site_fract_x
_atom_site_fract_y
_atom_site_fract_z
_atom_site_U_iso_or_equiv
_atom_site_adp_type
_atom_site_occupancy
_atom_site_site_symmetry_order
_atom_site_calc_flag
_atom_site_refinement_flags_posn
_atom_site_refinement_flags_adp
_atom_site_refinement_flags_occupancy
_atom_site_disorder_assembly
_atom_site_disorder_group
Fe1A Fe 0.61467(2) 0.36023(2) 0.72871(2) 0.03025(9) Uani 1 1 d . . . . .
P1A P 0.64549(3) 0.26629(3) 0.69346(3) 0.03404(12) Uani 1 1 d D . . . .
C21A C 0.56757(15) 0.22046(13) 0.63328(13) 0.0523(6) Uani 1 1 d D . . . .
H21A H 0.552109 0.250000 0.597229 0.063 Uiso 1 1 calc R U . . .
C22A C 0.49232(16) 0.21241(15) 0.64953(17) 0.0660(9) Uani 1 1 d D . . . .
H22A H 0.504692 0.185176 0.685797 0.099 Uiso 1 1 calc R U . . .
H22B H 0.450494 0.190611 0.616406 0.099 Uiso 1 1 calc R U . . .
H22C H 0.473553 0.256271 0.656809 0.099 Uiso 1 1 calc R U . . .
C23A C 0.5923(2) 0.15407(16) 0.61337(18) 0.0737(9) Uani 1 1 d D . . . .
H23A H 0.634037 0.161831 0.596143 0.111 Uiso 1 1 calc R U . . .
H23B H 0.545781 0.133494 0.583182 0.111 Uiso 1 1 calc R U . . .
H23C H 0.612830 0.124418 0.648060 0.111 Uiso 1 1 calc R U . . .
P2A P 0.61557(4) 0.46133(3) 0.76774(3) 0.04004(13) Uani 1 1 d D . . . .
C41A C 0.58878(17) 0.53455(12) 0.71690(12) 0.0500(6) Uani 1 1 d D U . . .
H41A H 0.608759 0.575335 0.741652 0.060 Uiso 0.840(6) 1 calc R U P A 1
H41B H 0.532663 0.525892 0.689727 0.060 Uiso 0.160(6) 1 calc R U P A 2
C42A C 0.4969(2) 0.54149(17) 0.68573(16) 0.0586(10) Uani 0.840(6) 1 d D U P A 1
H42A H 0.474198 0.498465 0.668851 0.088 Uiso 0.840(6) 1 calc R U P A 1
H42B H 0.485371 0.574506 0.653533 0.088 Uiso 0.840(6) 1 calc R U P A 1
H42C H 0.473106 0.555872 0.715141 0.088 Uiso 0.840(6) 1 calc R U P A 1
C43A C 0.6289(5) 0.5311(4) 0.6696(4) 0.0527(18) Uani 0.840(6) 1 d D U P A 1
H43A H 0.687088 0.529431 0.689565 0.079 Uiso 0.840(6) 1 calc R U P A 1
H43B H 0.614485 0.570547 0.643918 0.079 Uiso 0.840(6) 1 calc R U P A 1
H43C H 0.610860 0.491056 0.645137 0.079 Uiso 0.840(6) 1 calc R U P A 1
C42' C 0.639(3) 0.5338(14) 0.6754(18) 0.042(5) Uani 0.160(6) 1 d D U P A 2
H42D H 0.638647 0.488812 0.659586 0.062 Uiso 0.160(6) 1 calc R U P A 2
H42E H 0.615260 0.564814 0.642149 0.062 Uiso 0.160(6) 1 calc R U P A 2
H42F H 0.693651 0.547262 0.698225 0.062 Uiso 0.160(6) 1 calc R U P A 2
C43' C 0.5860(12) 0.6024(5) 0.7431(8) 0.061(5) Uani 0.160(6) 1 d D U P A 2
H43D H 0.550342 0.601254 0.766404 0.091 Uiso 0.160(6) 1 calc R U P A 2
H43E H 0.566046 0.634947 0.710586 0.091 Uiso 0.160(6) 1 calc R U P A 2
H43F H 0.639899 0.615178 0.769242 0.091 Uiso 0.160(6) 1 calc R U P A 2
N1A N 0.72824(10) 0.38731(9) 0.73219(9) 0.0353(4) Uani 1 1 d . . . . .
C11A C 0.71896(13) 0.29775(12) 0.65842(11) 0.0399(5) Uani 1 1 d . . . . .
C111 C 0.67259(16) 0.32407(14) 0.59461(11) 0.0495(6) Uani 1 1 d . . . . .
H11A H 0.651187 0.286466 0.567568 0.074 Uiso 1 1 calc R U . . .
H11B H 0.708768 0.349966 0.580175 0.074 Uiso 1 1 calc R U . . .
H11C H 0.628446 0.352437 0.595684 0.074 Uiso 1 1 calc R U . . .
C112 C 0.77920(16) 0.24469(14) 0.65301(13) 0.0527(6) Uani 1 1 d . . . . .
H11D H 0.816293 0.233250 0.693083 0.079 Uiso 1 1 calc R U . . .
H11E H 0.809300 0.262547 0.628920 0.079 Uiso 1 1 calc R U . . .
H11F H 0.750079 0.204769 0.633622 0.079 Uiso 1 1 calc R U . . .
C12A C 0.76247(13) 0.35601(12) 0.69648(11) 0.0393(5) Uani 1 1 d . . . . .
C13A C 0.83496(15) 0.37816(14) 0.69309(14) 0.0523(7) Uani 1 1 d . . . . .
H13A H 0.857682 0.356793 0.667200 0.063 Uiso 1 1 calc R U . . .
C14A C 0.87296(16) 0.43119(16) 0.72765(15) 0.0620(8) Uani 1 1 d . . . . .
H14A H 0.922675 0.446394 0.726218 0.074 Uiso 1 1 calc R U . . .
C15A C 0.83873(16) 0.46246(14) 0.76457(14) 0.0583(7) Uani 1 1 d . . . . .
H15A H 0.864813 0.499181 0.788546 0.070 Uiso 1 1 calc R U . . .
C16A C 0.76588(14) 0.43985(12) 0.76641(11) 0.0436(5) Uani 1 1 d . . . . .
C17A C 0.72680(16) 0.47035(12) 0.80789(12) 0.0471(6) Uani 1 1 d . . . . .
C171 C 0.7567(2) 0.54229(14) 0.82515(16) 0.0696(9) Uani 1 1 d . . . . .
H17A H 0.752508 0.567337 0.788851 0.104 Uiso 1 1 calc R U . . .
H17B H 0.812602 0.541326 0.852044 0.104 Uiso 1 1 calc R U . . .
H17C H 0.723893 0.563774 0.845480 0.104 Uiso 1 1 calc R U . . .
C172 C 0.75203(18) 0.42801(14) 0.86590(12) 0.0541(6) Uani 1 1 d . . . . .
H17D H 0.733539 0.449607 0.895628 0.081 Uiso 1 1 calc R U . . .
H17E H 0.810412 0.423994 0.882013 0.081 Uiso 1 1 calc R U . . .
H17F H 0.728096 0.383659 0.856750 0.081 Uiso 1 1 calc R U . . .
C31A C 0.70356(13) 0.20201(11) 0.74749(11) 0.0398(5) Uani 1 1 d . . . . .
H31A H 0.728360 0.171485 0.725730 0.048 Uiso 1 1 calc R U . . .
C32A C 0.65065(15) 0.16011(12) 0.77265(13) 0.0485(6) Uani 1 1 d . . . . .
H32A H 0.619038 0.189593 0.788521 0.073 Uiso 1 1 calc R U . . .
H32B H 0.684434 0.131498 0.804878 0.073 Uiso 1 1 calc R U . . .
H32C H 0.614665 0.132486 0.740636 0.073 Uiso 1 1 calc R U . . .
C33A C 0.77100(14) 0.23474(12) 0.79863(11) 0.0432(5) Uani 1 1 d . . . . .
H33A H 0.803981 0.261741 0.781980 0.065 Uiso 1 1 calc R U . . .
H33B H 0.804150 0.200250 0.824722 0.065 Uiso 1 1 calc R U . . .
H33C H 0.748060 0.263186 0.821931 0.065 Uiso 1 1 calc R U . . .
C51A C 0.56727(19) 0.47432(14) 0.82434(13) 0.0552(7) Uani 1 1 d . . . . .
H51A H 0.592495 0.441356 0.856929 0.066 Uiso 1 1 calc R U . . .
C52A C 0.4787(2) 0.4558(2) 0.79861(16) 0.0749(10) Uani 1 1 d . . . . .
H52A H 0.449651 0.489463 0.769326 0.112 Uiso 1 1 calc R U . . .
H52B H 0.456885 0.453754 0.831103 0.112 Uiso 1 1 calc R U . . .
H52C H 0.472738 0.412339 0.778905 0.112 Uiso 1 1 calc R U . . .
C53A C 0.5788(3) 0.54174(19) 0.8548(2) 0.1055(16) Uani 1 1 d . . . . .
H53A H 0.635407 0.547885 0.878920 0.158 Uiso 1 1 calc R U . . .
H53B H 0.546713 0.544139 0.880790 0.158 Uiso 1 1 calc R U . . .
H53C H 0.561810 0.576766 0.824317 0.158 Uiso 1 1 calc R U . . .
C61A C 0.53098(12) 0.38021(11) 0.65151(10) 0.0358(4) Uani 1 1 d D . . . .
C62A C 0.47696(12) 0.39249(11) 0.60487(10) 0.0370(5) Uani 1 1 d D . . . .
C63A C 0.41294(12) 0.41211(11) 0.55138(10) 0.0367(4) Uani 1 1 d D . . . .
C64A C 0.34595(15) 0.37168(15) 0.52562(11) 0.0504(6) Uani 1 1 d D . . . .
H64A H 0.342984 0.329598 0.542873 0.060 Uiso 1 1 calc R U . . .
C65A C 0.28384(17) 0.3925(2) 0.47510(12) 0.0724(10) Uani 1 1 d D . . . .
H65A H 0.238585 0.364567 0.458362 0.087 Uiso 1 1 calc R U . . .
C66A C 0.2865(2) 0.4519(2) 0.44921(14) 0.0842(13) Uani 1 1 d D . . . .
H66A H 0.243888 0.465262 0.414193 0.101 Uiso 1 1 calc R U . . .
C67A C 0.3510(2) 0.4925(2) 0.47395(15) 0.0800(11) Uani 1 1 d D . . . .
H67A H 0.352645 0.534649 0.456363 0.096 Uiso 1 1 calc R U . . .
C68A C 0.41408(18) 0.47295(14) 0.52439(12) 0.0563(7) Uani 1 1 d D . . . .
H68A H 0.458710 0.501660 0.540675 0.068 Uiso 1 1 calc R U . . .
C71A C 0.59185(12) 0.31897(10) 0.79560(10) 0.0345(4) Uani 1 1 d D . . . .
C72A C 0.56804(12) 0.29623(11) 0.83364(10) 0.0383(5) Uani 1 1 d D U . . .
C73A C 0.5368(3) 0.2713(2) 0.8782(2) 0.0419(10) Uani 0.722(9) 1 d D U P B 1
C74A C 0.5410(4) 0.2043(2) 0.8933(2) 0.0594(12) Uani 0.722(9) 1 d D U P B 1
H74A H 0.565468 0.173983 0.874332 0.071 Uiso 0.722(9) 1 calc R U P B 1
C75A C 0.5098(4) 0.1808(3) 0.9361(2) 0.0715(15) Uani 0.722(9) 1 d D U P B 1
H75A H 0.512257 0.134642 0.945044 0.086 Uiso 0.722(9) 1 calc R U P B 1
C76A C 0.4763(6) 0.2229(3) 0.9647(3) 0.0638(13) Uani 0.722(9) 1 d D U P B 1
H76A H 0.455930 0.206539 0.994039 0.077 Uiso 0.722(9) 1 calc R U P B 1
C77A C 0.4718(3) 0.2897(3) 0.9513(2) 0.0667(13) Uani 0.722(9) 1 d D U P B 1
H77A H 0.448421 0.319605 0.971329 0.080 Uiso 0.722(9) 1 calc R U P B 1
C78A C 0.5013(3) 0.3131(3) 0.9084(2) 0.0631(13) Uani 0.722(9) 1 d D U P B 1
H78A H 0.497279 0.359233 0.899237 0.076 Uiso 0.722(9) 1 calc R U P B 1
C73' C 0.5402(9) 0.2748(5) 0.8805(5) 0.045(2) Uani 0.278(9) 1 d D U P B 2
C74' C 0.5057(7) 0.2126(5) 0.8783(5) 0.049(2) Uani 0.278(9) 1 d D U P B 2
H74' H 0.499988 0.183570 0.845592 0.058 Uiso 0.278(9) 1 calc R U P B 2
C75' C 0.4792(7) 0.1931(6) 0.9247(5) 0.053(2) Uani 0.278(9) 1 d D U P B 2
H75' H 0.459118 0.149359 0.924725 0.064 Uiso 0.278(9) 1 calc R U P B 2
C76' C 0.4815(19) 0.2351(8) 0.9694(10) 0.062(3) Uani 0.278(9) 1 d D U P B 2
H76' H 0.459694 0.222181 0.998922 0.075 Uiso 0.278(9) 1 calc R U P B 2
C77' C 0.5157(12) 0.2967(6) 0.9721(5) 0.075(2) Uani 0.278(9) 1 d D U P B 2
H77' H 0.522729 0.324752 1.005654 0.090 Uiso 0.278(9) 1 calc R U P B 2
C78' C 0.5400(10) 0.3178(6) 0.9260(5) 0.063(2) Uani 0.278(9) 1 d D U P B 2
H78' H 0.556759 0.362590 0.925355 0.076 Uiso 0.278(9) 1 calc R U P B 2
Fe1B Fe 0.10347(2) 0.37191(2) 0.71053(2) 0.02453(8) Uani 1 1 d . . . . .
P1B P 0.12074(3) 0.46551(2) 0.66605(2) 0.02633(11) Uani 1 1 d . . . . .
P2B P 0.11646(3) 0.27266(3) 0.75449(2) 0.03120(12) Uani 1 1 d . . . . .
N1B N 0.21754(10) 0.35055(8) 0.71057(8) 0.0306(3) Uani 1 1 d . . . . .
C11B C 0.19399(12) 0.43466(11) 0.63025(10) 0.0341(4) Uani 1 1 d . . . . .
C211 C 0.24450(15) 0.48995(12) 0.61535(12) 0.0444(5) Uani 1 1 d . . . . .
H21C H 0.209691 0.527181 0.595865 0.067 Uiso 1 1 calc R U . . .
H21D H 0.270349 0.472202 0.588320 0.067 Uiso 1 1 calc R U . . .
H21E H 0.285440 0.505481 0.652424 0.067 Uiso 1 1 calc R U . . .
C212 C 0.14775(15) 0.39768(13) 0.57150(10) 0.0433(5) Uani 1 1 d . . . . .
H21F H 0.109470 0.366830 0.578603 0.065 Uiso 1 1 calc R U . . .
H21G H 0.185470 0.372767 0.557903 0.065 Uiso 1 1 calc R U . . .
H21H H 0.118966 0.429991 0.540711 0.065 Uiso 1 1 calc R U . . .
C12B C 0.24730(12) 0.38405(11) 0.67340(10) 0.0346(4) Uani 1 1 d . . . . .
C13B C 0.32427(15) 0.37107(14) 0.67373(13) 0.0495(6) Uani 1 1 d . . . . .
H13B H 0.344467 0.394295 0.647270 0.059 Uiso 1 1 calc R U . . .
C14B C 0.37081(16) 0.32421(16) 0.71280(15) 0.0600(7) Uani 1 1 d . . . . .
H14B H 0.423502 0.315269 0.713717 0.072 Uiso 1 1 calc R U . . .
C15B C 0.34062(15) 0.29071(14) 0.75021(14) 0.0530(6) Uani 1 1 d . . . . .
H15B H 0.372435 0.258582 0.777410 0.064 Uiso 1 1 calc R U . . .
C16B C 0.26303(12) 0.30381(11) 0.74834(11) 0.0373(5) Uani 1 1 d . . . . .
C17B C 0.22942(13) 0.26903(11) 0.79103(10) 0.0375(5) Uani 1 1 d . . . . .
C271 C 0.25548(13) 0.30970(13) 0.84971(11) 0.0442(5) Uani 1 1 d . . . . .
H27A H 0.227736 0.352626 0.842485 0.066 Uiso 1 1 calc R U . . .
H27B H 0.313359 0.317134 0.863468 0.066 Uiso 1 1 calc R U . . .
H27C H 0.241896 0.285153 0.880437 0.066 Uiso 1 1 calc R U . . .
C272 C 0.26428(16) 0.19825(13) 0.80581(13) 0.0530(6) Uani 1 1 d . . . . .
H27D H 0.234845 0.173857 0.827155 0.080 Uiso 1 1 calc R U . . .
H27E H 0.320825 0.201077 0.831116 0.080 Uiso 1 1 calc R U . . .
H27F H 0.259300 0.174897 0.768530 0.080 Uiso 1 1 calc R U . . .
C21B C 0.17510(12) 0.53654(10) 0.71277(9) 0.0302(4) Uani 1 1 d . . . . .
H21B H 0.194584 0.565953 0.686866 0.036 Uiso 1 1 calc R U . . .
C22B C 0.24836(12) 0.51133(10) 0.76436(10) 0.0335(4) Uani 1 1 d . . . . .
H22D H 0.230914 0.481636 0.790070 0.050 Uiso 1 1 calc R U . . .
H22E H 0.277243 0.549222 0.787992 0.050 Uiso 1 1 calc R U . . .
H22F H 0.283722 0.487029 0.747968 0.050 Uiso 1 1 calc R U . . .
C23B C 0.12124(12) 0.57838(11) 0.73713(10) 0.0347(4) Uani 1 1 d . . . . .
H23D H 0.082877 0.603320 0.704194 0.052 Uiso 1 1 calc R U . . .
H23E H 0.154176 0.609520 0.767363 0.052 Uiso 1 1 calc R U . . .
H23F H 0.092280 0.549026 0.755377 0.052 Uiso 1 1 calc R U . . .
C31B C 0.03593(12) 0.50282(11) 0.60401(9) 0.0355(4) Uani 1 1 d . . . . .
H31B H 0.019908 0.468765 0.571348 0.043 Uiso 1 1 calc R U . . .
C32B C 0.05349(16) 0.56635(13) 0.57542(12) 0.0499(6) Uani 1 1 d . . . . .
H32D H 0.075620 0.600098 0.606520 0.075 Uiso 1 1 calc R U . . .
H32E H 0.003882 0.583025 0.545679 0.075 Uiso 1 1 calc R U . . .
H32F H 0.092231 0.556614 0.555756 0.075 Uiso 1 1 calc R U . . .
C33B C -0.03704(12) 0.51204(12) 0.62338(11) 0.0398(5) Uani 1 1 d . . . . .
H33D H -0.049765 0.469725 0.638432 0.060 Uiso 1 1 calc R U . . .
H33E H -0.082905 0.526640 0.588941 0.060 Uiso 1 1 calc R U . . .
H33F H -0.024984 0.545639 0.655138 0.060 Uiso 1 1 calc R U . . .
C41B C 0.07660(13) 0.25985(12) 0.81605(10) 0.0401(5) Uani 1 1 d . . . . .
H41C H 0.106172 0.291698 0.848472 0.048 Uiso 1 1 calc R U . . .
C42B C 0.08934(17) 0.19084(15) 0.84517(13) 0.0572(7) Uani 1 1 d . . . . .
H42G H 0.068922 0.156812 0.814075 0.086 Uiso 1 1 calc R U . . .
H42H H 0.060689 0.188000 0.873527 0.086 Uiso 1 1 calc R U . . .
H42I H 0.146558 0.183559 0.866521 0.086 Uiso 1 1 calc R U . . .
C43B C -0.01135(14) 0.28031(14) 0.79609(12) 0.0498(6) Uani 1 1 d . . . . .
H43G H -0.018514 0.323262 0.775409 0.075 Uiso 1 1 calc R U . . .
H43H H -0.027622 0.284183 0.831265 0.075 Uiso 1 1 calc R U . . .
H43I H -0.044284 0.246614 0.768793 0.075 Uiso 1 1 calc R U . . .
C51B C 0.09241(15) 0.19567(11) 0.70819(11) 0.0436(5) Uani 1 1 d . . . . .
H51B H 0.120054 0.157633 0.734271 0.052 Uiso 1 1 calc R U . . .
C52B C 0.12469(16) 0.20067(12) 0.65647(12) 0.0489(6) Uani 1 1 d . . . . .
H52D H 0.099330 0.238280 0.630657 0.073 Uiso 1 1 calc R U . . .
H52E H 0.112680 0.159480 0.633002 0.073 Uiso 1 1 calc R U . . .
H52F H 0.182698 0.207446 0.672703 0.073 Uiso 1 1 calc R U . . .
C53B C 0.00248(16) 0.18042(13) 0.68380(12) 0.0507(6) Uani 1 1 d . . . . .
H53D H -0.015317 0.168585 0.717094 0.076 Uiso 1 1 calc R U . . .
H53E H -0.007817 0.143195 0.655534 0.076 Uiso 1 1 calc R U . . .
H53F H -0.026829 0.219749 0.663212 0.076 Uiso 1 1 calc R U . . .
C61B C 0.09816(12) 0.41693(10) 0.78175(9) 0.0311(4) Uani 1 1 d D . . . .
C62B C 0.09150(13) 0.44688(11) 0.82421(9) 0.0373(5) Uani 1 1 d D . . . .
C63B C 0.08465(15) 0.48871(12) 0.87111(10) 0.0434(5) Uani 1 1 d D . . . .
C64B C 0.1440(2) 0.53576(14) 0.89891(12) 0.0590(7) Uani 1 1 d D . . . .
H64B H 0.188966 0.539900 0.886515 0.071 Uiso 1 1 calc R U . . .
C65B C 0.1379(3) 0.57626(16) 0.94416(13) 0.0750(10) Uani 1 1 d D . . . .
H65B H 0.179240 0.607208 0.963143 0.090 Uiso 1 1 calc R U . . .
C66B C 0.0723(3) 0.57190(17) 0.96184(13) 0.0770(11) Uani 1 1 d D . . . .
H66B H 0.068154 0.599955 0.992762 0.092 Uiso 1 1 calc R U . . .
C67B C 0.0127(2) 0.52678(17) 0.93453(13) 0.0686(9) Uani 1 1 d D . . . .
H67B H -0.033137 0.524459 0.946081 0.082 Uiso 1 1 calc R U . . .
C68B C 0.01911(17) 0.48456(15) 0.89015(11) 0.0534(6) Uani 1 1 d D . . . .
H68B H -0.021505 0.452565 0.872617 0.064 Uiso 1 1 calc R U . . .
C71B C 0.01257(12) 0.34727(10) 0.63931(9) 0.0306(4) Uani 1 1 d D . . . .
C72B C -0.04686(13) 0.33617(11) 0.59605(9) 0.0352(4) Uani 1 1 d D U . . .
C73B C -0.1199(3) 0.3235(3) 0.5458(2) 0.0395(13) Uani 0.647(15) 1 d D U P C 1
C74B C -0.1737(6) 0.3741(4) 0.5196(6) 0.0414(14) Uani 0.647(15) 1 d D U P C 1
H74B H -0.162576 0.418300 0.534191 0.050 Uiso 0.647(15) 1 calc R U P C 1
C75B C -0.2441(5) 0.3603(4) 0.4719(4) 0.0531(18) Uani 0.647(15) 1 d D U P C 1
H75B H -0.280381 0.395406 0.454516 0.064 Uiso 0.647(15) 1 calc R U P C 1
C76B C -0.2620(4) 0.2966(4) 0.4496(3) 0.0622(19) Uani 0.647(15) 1 d D U P C 1
H76B H -0.308782 0.288328 0.415842 0.075 Uiso 0.647(15) 1 calc R U P C 1
C77B C -0.2111(5) 0.2449(3) 0.4767(2) 0.0616(17) Uani 0.647(15) 1 d D U P C 1
H77B H -0.223657 0.200648 0.462620 0.074 Uiso 0.647(15) 1 calc R U P C 1
C78B C -0.1418(4) 0.2581(3) 0.5247(2) 0.0493(13) Uani 0.647(15) 1 d D U P C 1
H78B H -0.108013 0.222202 0.543976 0.059 Uiso 0.647(15) 1 calc R U P C 1
C73" C -0.1144(6) 0.3184(5) 0.5443(4) 0.047(3) Uani 0.353(15) 1 d D U P C 2
C74" C -0.1766(11) 0.3623(7) 0.5184(10) 0.036(2) Uani 0.353(15) 1 d D U P C 2
H74" H -0.174863 0.405721 0.534496 0.043 Uiso 0.353(15) 1 calc R U P C 2
C75" C -0.2418(8) 0.3429(7) 0.4686(7) 0.042(2) Uani 0.353(15) 1 d D U P C 2
H75" H -0.285544 0.372365 0.451522 0.050 Uiso 0.353(15) 1 calc R U P C 2
C76" C -0.2420(8) 0.2805(7) 0.4444(6) 0.056(3) Uani 0.353(15) 1 d D U P C 2
H76" H -0.287875 0.265669 0.412522 0.068 Uiso 0.353(15) 1 calc R U P C 2
C77" C -0.1765(9) 0.2397(5) 0.4661(5) 0.068(3) Uani 0.353(15) 1 d D U P C 2
H77" H -0.175888 0.198508 0.446721 0.081 Uiso 0.353(15) 1 calc R U P C 2
C78" C -0.1116(9) 0.2575(5) 0.5156(5) 0.063(3) Uani 0.353(15) 1 d D U P C 2
H78" H -0.066158 0.229342 0.530076 0.076 Uiso 0.353(15) 1 calc R U P C 2
C11 C 0.2938(3) 0.1601(4) 0.5221(2) 0.120(2) Uani 0.745(5) 1 d D U P D 1
H11G H 0.327653 0.121909 0.521661 0.181 Uiso 0.745(5) 1 calc R U P D 1
H11H H 0.304925 0.196575 0.498779 0.181 Uiso 0.745(5) 1 calc R U P D 1
H11I H 0.305176 0.174766 0.563522 0.181 Uiso 0.745(5) 1 calc R U P D 1
C12 C 0.2067(3) 0.1403(3) 0.4947(3) 0.1065(17) Uani 0.745(5) 1 d D U P D 1
H12A H 0.194942 0.103394 0.517882 0.128 Uiso 0.745(5) 1 calc R U P D 1
H12B H 0.194690 0.125280 0.452906 0.128 Uiso 0.745(5) 1 calc R U P D 1
C13 C 0.1549(3) 0.2020(3) 0.4961(4) 0.0969(19) Uani 0.745(5) 1 d D U P D 1
H13C H 0.167830 0.217160 0.538029 0.116 Uiso 0.745(5) 1 calc R U P D 1
H13D H 0.166995 0.238695 0.472937 0.116 Uiso 0.745(5) 1 calc R U P D 1
C14 C 0.0669(3) 0.1845(3) 0.4696(3) 0.1126(19) Uani 0.745(5) 1 d D U P D 1
H14C H 0.055961 0.146437 0.492009 0.135 Uiso 0.745(5) 1 calc R U P D 1
H14D H 0.054445 0.170131 0.427473 0.135 Uiso 0.745(5) 1 calc R U P D 1
C15 C 0.0113(4) 0.2424(4) 0.4710(3) 0.120(2) Uani 0.745(5) 1 d D U P D 1
H15C H -0.044470 0.228036 0.453268 0.180 Uiso 0.745(5) 1 calc R U P D 1
H15D H 0.022321 0.256185 0.512589 0.180 Uiso 0.745(5) 1 calc R U P D 1
H15E H 0.020803 0.279897 0.448004 0.180 Uiso 0.745(5) 1 calc R U P D 1
C21 C 0.2825(6) 0.1927(7) 0.5573(7) 0.085(4) Uani 0.255(5) 1 d D U P D 2
H21I H 0.324837 0.217746 0.587346 0.128 Uiso 0.255(5) 1 calc R U P D 2
H21J H 0.278766 0.148059 0.572690 0.128 Uiso 0.255(5) 1 calc R U P D 2
H21K H 0.294908 0.189101 0.520414 0.128 Uiso 0.255(5) 1 calc R U P D 2
C22 C 0.2039(6) 0.2282(6) 0.5441(6) 0.080(3) Uani 0.255(5) 1 d D U P D 2
H22G H 0.208506 0.273577 0.529483 0.096 Uiso 0.255(5) 1 calc R U P D 2
H22H H 0.192369 0.232549 0.581740 0.096 Uiso 0.255(5) 1 calc R U P D 2
C23 C 0.1345(6) 0.1924(8) 0.4976(9) 0.087(3) Uani 0.255(5) 1 d D U P D 2
H23G H 0.147651 0.184081 0.461065 0.104 Uiso 0.255(5) 1 calc R U P D 2
H23H H 0.125536 0.148878 0.513727 0.104 Uiso 0.255(5) 1 calc R U P D 2
C24 C 0.0592(6) 0.2344(8) 0.4819(6) 0.081(3) Uani 0.255(5) 1 d D U P D 2
H24A H 0.068803 0.277608 0.465706 0.098 Uiso 0.255(5) 1 calc R U P D 2
H24B H 0.047480 0.243343 0.518918 0.098 Uiso 0.255(5) 1 calc R U P D 2
C25 C -0.0134(9) 0.2013(12) 0.4362(12) 0.178(8) Uani 0.255(5) 1 d D U P D 2
H25A H -0.060009 0.230440 0.427778 0.267 Uiso 0.255(5) 1 calc R U P D 2
H25B H -0.002752 0.193152 0.399023 0.267 Uiso 0.255(5) 1 calc R U P D 2
H25C H -0.024086 0.158869 0.452262 0.267 Uiso 0.255(5) 1 calc R U P D 2
C31 C 0.6455(7) 0.5284(9) 1.0631(7) 0.107(5) Uani 0.275(4) 1 d D U P E -1
H31C H 0.669401 0.563537 1.092346 0.160 Uiso 0.275(4) 1 calc R U P E -1
H31D H 0.660132 0.484839 1.082283 0.160 Uiso 0.275(4) 1 calc R U P E -1
H31E H 0.665323 0.532012 1.029596 0.160 Uiso 0.275(4) 1 calc R U P E -1
C32 C 0.5549(7) 0.5357(5) 1.0397(5) 0.074(3) Uani 0.275(4) 1 d D U P E -1
H32G H 0.535658 0.533127 1.073917 0.088 Uiso 0.275(4) 1 calc R U P E -1
H32H H 0.540844 0.580254 1.021281 0.088 Uiso 0.275(4) 1 calc R U P E -1
C33 C 0.5120(6) 0.4833(9) 0.9938(9) 0.087(4) Uani 0.275(4) 1 d D U P E -1
H33G H 0.532046 0.438586 1.009257 0.104 Uiso 0.275(4) 1 calc R U P E -1
H33H H 0.523087 0.490635 0.956257 0.104 Uiso 0.275(4) 1 calc R U P E -1
C34 C 0.4222(7) 0.4869(9) 0.9808(5) 0.107(4) Uani 0.275(4) 1 d D U P E -1
H34A H 0.409582 0.464373 1.013409 0.128 Uiso 0.275(4) 1 calc R U P E -1
H34B H 0.405966 0.534082 0.980036 0.128 Uiso 0.275(4) 1 calc R U P E -1
C35 C 0.3750(6) 0.4545(7) 0.9213(5) 0.062(3) Uani 0.275(4) 1 d D U P E -1
H35A H 0.317672 0.457771 0.914521 0.092 Uiso 0.275(4) 1 calc R U P E -1
H35B H 0.386571 0.477251 0.888850 0.092 Uiso 0.275(4) 1 calc R U P E -1
H35C H 0.390186 0.407579 0.922205 0.092 Uiso 0.275(4) 1 calc R U P E -1
C41 C 0.6623(8) 0.4701(9) 1.0166(6) 0.085(4) Uani 0.225(4) 1 d D U P E -2
H41D H 0.700183 0.438820 1.009429 0.127 Uiso 0.225(4) 1 calc R U P E -2
H41E H 0.671840 0.514796 1.004158 0.127 Uiso 0.225(4) 1 calc R U P E -2
H41F H 0.669790 0.470387 1.059413 0.127 Uiso 0.225(4) 1 calc R U P E -2
C42 C 0.5778(8) 0.4488(7) 0.9809(6) 0.091(3) Uani 0.225(4) 1 d D U P E -2
H42J H 0.569342 0.403126 0.993076 0.110 Uiso 0.225(4) 1 calc R U P E -2
H42K H 0.571390 0.447482 0.937886 0.110 Uiso 0.225(4) 1 calc R U P E -2
C43 C 0.5138(8) 0.4941(12) 0.9888(10) 0.088(4) Uani 0.225(4) 1 d D U P E -2
H43J H 0.513887 0.489790 1.030260 0.106 Uiso 0.225(4) 1 calc R U P E -2
H43K H 0.526681 0.540898 0.982792 0.106 Uiso 0.225(4) 1 calc R U P E -2
C44 C 0.4312(8) 0.4773(9) 0.9449(6) 0.092(4) Uani 0.225(4) 1 d D U P E -2
H44A H 0.425751 0.428349 0.941813 0.110 Uiso 0.225(4) 1 calc R U P E -2
H44B H 0.426705 0.494457 0.904830 0.110 Uiso 0.225(4) 1 calc R U P E -2
C45 C 0.3626(9) 0.5052(11) 0.9615(10) 0.115(5) Uani 0.225(4) 1 d D U P E -2
H45A H 0.311684 0.492250 0.931058 0.172 Uiso 0.225(4) 1 calc R U P E -2
H45B H 0.365492 0.487645 1.000589 0.172 Uiso 0.225(4) 1 calc R U P E -2
H45C H 0.366448 0.553868 0.963541 0.172 Uiso 0.225(4) 1 calc R U P E -2

loop_
_atom_site_aniso_label
_atom_site_aniso_U_11
_atom_site_aniso_U_22
_atom_site_aniso_U_33
_atom_site_aniso_U_23
_atom_site_aniso_U_13
_atom_site_aniso_U_12
Fe1A 0.02896(16) 0.02285(16) 0.04419(19) 0.00704(13) 0.01938(14) 0.00398(11)
P1A 0.0311(2) 0.0258(3) 0.0501(3) 0.0040(2) 0.0202(2) 0.00436(19)
C21A 0.0476(13) 0.0391(13) 0.0662(16) -0.0047(12) 0.0150(12) -0.0001(10)
C22A 0.0407(13) 0.0414(15) 0.109(3) -0.0024(16) 0.0175(15) -0.0064(11)
C23A 0.072(2) 0.0504(18) 0.093(2) -0.0234(17) 0.0224(18) -0.0024(15)
P2A 0.0529(3) 0.0238(3) 0.0488(3) 0.0060(2) 0.0245(3) 0.0065(2)
C41A 0.0658(15) 0.0267(11) 0.0581(15) 0.0088(10) 0.0223(12) 0.0085(10)
C42A 0.072(2) 0.0423(18) 0.065(2) 0.0166(15) 0.0282(17) 0.0278(15)
C43A 0.059(3) 0.039(3) 0.061(3) 0.015(2) 0.022(3) -0.002(2)
C42' 0.067(12) 0.014(10) 0.040(9) 0.011(7) 0.014(7) 0.003(8)
C43' 0.081(11) 0.036(6) 0.070(10) -0.002(6) 0.033(9) 0.005(7)
N1A 0.0291(8) 0.0307(9) 0.0485(10) 0.0107(8) 0.0167(7) -0.0006(7)
C11A 0.0397(11) 0.0376(12) 0.0503(12) 0.0100(10) 0.0257(10) 0.0100(9)
C111 0.0528(14) 0.0552(16) 0.0488(13) 0.0115(11) 0.0283(11) 0.0122(12)
C112 0.0528(14) 0.0531(15) 0.0670(16) 0.0109(13) 0.0396(13) 0.0176(12)
C12A 0.0311(10) 0.0398(12) 0.0534(13) 0.0184(10) 0.0226(9) 0.0071(9)
C13A 0.0369(12) 0.0549(16) 0.0734(18) 0.0248(13) 0.0297(12) 0.0048(11)
C14A 0.0365(12) 0.0629(19) 0.088(2) 0.0293(16) 0.0232(13) -0.0069(12)
C15A 0.0443(13) 0.0481(15) 0.0741(18) 0.0148(13) 0.0099(13) -0.0165(11)
C16A 0.0394(11) 0.0337(12) 0.0539(13) 0.0115(10) 0.0113(10) -0.0062(9)
C17A 0.0567(14) 0.0302(12) 0.0512(13) 0.0030(10) 0.0147(11) -0.0078(10)
C171 0.091(2) 0.0352(15) 0.075(2) -0.0019(14) 0.0198(18) -0.0172(14)
C172 0.0653(16) 0.0433(14) 0.0467(13) 0.0022(11) 0.0106(12) -0.0082(12)
C31A 0.0390(11) 0.0280(11) 0.0601(14) 0.0089(10) 0.0271(10) 0.0080(8)
C32A 0.0502(13) 0.0294(11) 0.0782(18) 0.0128(11) 0.0376(13) 0.0074(10)
C33A 0.0380(11) 0.0385(12) 0.0568(14) 0.0153(10) 0.0212(10) 0.0095(9)
C51A 0.0776(19) 0.0407(14) 0.0591(15) 0.0051(12) 0.0386(14) 0.0146(13)
C52A 0.0688(19) 0.092(3) 0.079(2) 0.0157(19) 0.0445(17) 0.0388(18)
C53A 0.176(5) 0.059(2) 0.123(4) -0.026(2) 0.104(4) 0.001(3)
C61A 0.0323(10) 0.0285(10) 0.0519(12) 0.0072(9) 0.0215(9) 0.0053(8)
C62A 0.0324(10) 0.0327(11) 0.0522(12) 0.0074(9) 0.0228(9) 0.0037(8)
C63A 0.0355(10) 0.0382(12) 0.0416(11) 0.0029(9) 0.0201(9) 0.0078(9)
C64A 0.0456(13) 0.0661(18) 0.0466(13) -0.0093(12) 0.0250(11) -0.0058(12)
C65A 0.0445(14) 0.136(3) 0.0382(14) -0.0199(18) 0.0167(11) -0.0036(17)
C66A 0.065(2) 0.147(4) 0.0379(14) 0.010(2) 0.0148(14) 0.040(2)
C67A 0.097(3) 0.082(3) 0.0586(18) 0.0280(18) 0.0239(19) 0.034(2)
C68A 0.0674(17) 0.0462(15) 0.0532(15) 0.0125(12) 0.0184(13) 0.0061(13)
C71A 0.0313(9) 0.0270(10) 0.0485(12) 0.0078(9) 0.0181(9) 0.0058(8)
C72A 0.0304(9) 0.0377(12) 0.0462(11) 0.0111(9) 0.0127(9) 0.0047(8)
C73A 0.029(2) 0.055(2) 0.0377(19) 0.0143(16) 0.0061(15) -0.0020(18)
C74A 0.083(3) 0.0495(19) 0.043(2) 0.0011(16) 0.018(2) -0.024(2)
C75A 0.102(4) 0.060(2) 0.048(2) 0.0009(19) 0.021(3) -0.038(2)
C76A 0.056(2) 0.088(3) 0.044(3) 0.015(2) 0.014(2) -0.025(3)
C77A 0.056(3) 0.094(3) 0.061(3) 0.030(2) 0.034(2) 0.018(2)
C78A 0.057(3) 0.074(3) 0.071(3) 0.033(2) 0.039(2) 0.024(2)
C73' 0.040(5) 0.048(4) 0.047(4) 0.008(3) 0.015(4) -0.003(4)
C74' 0.049(5) 0.059(4) 0.039(4) -0.001(3) 0.016(4) -0.017(4)
C75' 0.046(5) 0.074(5) 0.041(4) -0.001(3) 0.016(4) -0.025(4)
C76' 0.074(6) 0.074(5) 0.043(5) 0.002(4) 0.026(4) -0.009(5)
C77' 0.099(6) 0.076(4) 0.053(4) -0.006(4) 0.032(4) -0.015(5)
C78' 0.082(6) 0.058(4) 0.049(4) -0.001(3) 0.023(4) -0.013(5)
Fe1B 0.02268(14) 0.02256(15) 0.02940(15) -0.00087(11) 0.01043(11) -0.00178(10)
P1B 0.0263(2) 0.0243(2) 0.0304(2) -0.00008(18) 0.01241(18) -0.00162(17)
P2B 0.0305(2) 0.0249(2) 0.0355(3) 0.00310(19) 0.00811(19) -0.00324(18)
N1B 0.0261(8) 0.0271(8) 0.0411(9) -0.0030(7) 0.0147(7) 0.0011(6)
C11B 0.0357(10) 0.0342(11) 0.0393(10) -0.0039(9) 0.0216(9) -0.0043(8)
C211 0.0483(13) 0.0427(13) 0.0550(14) 0.0022(11) 0.0341(11) -0.0068(10)
C212 0.0483(12) 0.0511(14) 0.0381(11) -0.0084(10) 0.0247(10) -0.0056(10)
C12B 0.0322(10) 0.0338(11) 0.0438(11) -0.0064(9) 0.0210(9) -0.0019(8)
C13B 0.0403(12) 0.0522(15) 0.0683(17) -0.0021(12) 0.0345(12) 0.0025(10)
C14B 0.0389(12) 0.0632(18) 0.088(2) 0.0037(15) 0.0352(14) 0.0134(12)
C15B 0.0360(12) 0.0477(15) 0.0759(18) 0.0053(13) 0.0203(12) 0.0144(10)
C16B 0.0305(10) 0.0304(11) 0.0494(12) -0.0018(9) 0.0118(9) 0.0042(8)
C17B 0.0319(10) 0.0307(11) 0.0451(12) 0.0045(9) 0.0073(9) 0.0034(8)
C271 0.0325(10) 0.0488(14) 0.0434(12) 0.0023(10) 0.0035(9) -0.0029(9)
C272 0.0443(13) 0.0371(13) 0.0675(17) 0.0128(12) 0.0065(12) 0.0097(10)
C21B 0.0306(9) 0.0253(9) 0.0373(10) -0.0012(8) 0.0150(8) -0.0040(7)
C22B 0.0287(9) 0.0292(10) 0.0414(11) -0.0037(8) 0.0108(8) -0.0057(8)
C23B 0.0347(10) 0.0270(10) 0.0434(11) -0.0046(8) 0.0147(9) -0.0019(8)
C31B 0.0356(10) 0.0339(11) 0.0347(10) 0.0026(8) 0.0092(8) -0.0007(8)
C32B 0.0491(13) 0.0481(15) 0.0471(13) 0.0175(11) 0.0101(11) -0.0015(11)
C33B 0.0307(10) 0.0335(11) 0.0505(12) 0.0007(10) 0.0084(9) 0.0034(8)
C41B 0.0389(11) 0.0414(12) 0.0380(11) 0.0074(9) 0.0112(9) -0.0086(9)
C42B 0.0589(15) 0.0561(17) 0.0519(14) 0.0228(13) 0.0134(12) -0.0098(13)
C43B 0.0400(12) 0.0571(16) 0.0545(14) 0.0129(12) 0.0193(11) -0.0081(11)
C51B 0.0488(13) 0.0263(11) 0.0484(13) 0.0011(9) 0.0078(10) -0.0033(9)
C52B 0.0591(15) 0.0311(12) 0.0540(14) -0.0073(10) 0.0165(12) 0.0058(10)
C53B 0.0557(14) 0.0377(13) 0.0479(13) 0.0021(10) 0.0044(11) -0.0161(11)
C61B 0.0312(9) 0.0302(10) 0.0340(10) 0.0002(8) 0.0140(8) -0.0046(8)
C62B 0.0398(11) 0.0388(12) 0.0359(10) -0.0004(9) 0.0163(9) -0.0041(9)
C63B 0.0593(14) 0.0406(13) 0.0327(10) -0.0001(9) 0.0189(10) 0.0039(11)
C64B 0.086(2) 0.0473(16) 0.0440(13) -0.0087(11) 0.0235(14) -0.0100(14)
C65B 0.126(3) 0.0511(18) 0.0452(15) -0.0131(13) 0.0260(18) -0.0083(18)
C66B 0.139(3) 0.0566(19) 0.0379(14) 0.0001(13) 0.0346(18) 0.028(2)
C67B 0.096(2) 0.076(2) 0.0447(14) 0.0126(15) 0.0385(16) 0.0332(19)
C68B 0.0659(16) 0.0633(17) 0.0374(12) 0.0039(11) 0.0263(12) 0.0113(13)
C71B 0.0345(10) 0.0254(9) 0.0333(9) -0.0006(8) 0.0135(8) -0.0027(8)
C72B 0.0424(11) 0.0307(10) 0.0318(9) -0.0006(8) 0.0121(8) -0.0064(8)
C73B 0.050(2) 0.039(2) 0.026(2) 0.0028(17) 0.0093(16) -0.0170(19)
C74B 0.037(2) 0.047(3) 0.036(2) 0.008(2) 0.0088(17) -0.018(2)
C75B 0.048(2) 0.062(3) 0.040(3) 0.019(3) 0.004(2) -0.025(3)
C76B 0.063(3) 0.072(4) 0.036(2) 0.010(2) -0.002(2) -0.035(3)
C77B 0.078(4) 0.057(3) 0.035(2) -0.0015(19) 0.001(2) -0.033(3)
C78B 0.062(3) 0.044(2) 0.0353(18) -0.0002(15) 0.0090(18) -0.019(2)
C73" 0.059(4) 0.038(4) 0.033(4) -0.001(3) 0.003(3) -0.008(3)
C74" 0.039(3) 0.037(4) 0.034(4) -0.005(3) 0.015(3) -0.019(3)
C75" 0.044(3) 0.049(5) 0.033(3) -0.006(4) 0.013(3) -0.016(4)
C76" 0.068(5) 0.055(4) 0.033(4) -0.013(3) 0.000(4) -0.009(4)
C77" 0.080(5) 0.048(4) 0.049(4) -0.012(3) -0.010(4) -0.003(4)
C78" 0.074(5) 0.044(4) 0.048(4) -0.011(3) -0.008(4) -0.001(4)
C11 0.108(3) 0.190(7) 0.048(3) -0.012(4) 0.009(3) -0.001(4)
C12 0.126(4) 0.117(4) 0.071(3) 0.007(3) 0.029(3) -0.016(3)
C13 0.120(3) 0.103(4) 0.066(3) 0.024(3) 0.030(3) -0.012(3)
C14 0.119(3) 0.147(5) 0.080(3) 0.008(4) 0.044(3) -0.020(4)
C15 0.124(5) 0.153(6) 0.098(5) -0.016(4) 0.059(5) -0.028(4)
C21 0.093(5) 0.062(7) 0.099(9) 0.007(7) 0.032(6) -0.025(5)
C22 0.106(6) 0.058(6) 0.081(6) -0.006(5) 0.040(5) -0.017(5)
C23 0.094(5) 0.119(7) 0.064(5) -0.016(6) 0.048(4) -0.007(5)
C24 0.098(5) 0.099(7) 0.068(6) -0.014(5) 0.054(5) -0.010(5)
C25 0.133(8) 0.196(14) 0.153(13) -0.018(12) -0.014(10) -0.020(10)
C31 0.156(8) 0.085(11) 0.046(7) -0.001(7) -0.005(7) -0.041(8)
C32 0.154(7) 0.049(6) 0.026(5) 0.004(4) 0.041(4) -0.009(5)
C33 0.139(6) 0.068(7) 0.040(6) 0.009(5) 0.014(5) -0.018(5)
C34 0.146(7) 0.093(8) 0.070(6) 0.014(6) 0.024(6) -0.020(6)
C35 0.082(6) 0.053(7) 0.061(6) 0.005(5) 0.039(4) 0.003(5)
C41 0.140(7) 0.081(10) 0.052(7) 0.003(6) 0.057(6) -0.006(8)
C42 0.150(7) 0.086(8) 0.038(5) 0.015(6) 0.033(5) 0.001(6)
C43 0.143(6) 0.076(7) 0.044(6) 0.024(6) 0.030(5) 0.001(5)
C44 0.146(7) 0.079(7) 0.051(7) 0.039(6) 0.035(5) -0.021(6)
C45 0.146(8) 0.098(12) 0.098(11) 0.055(9) 0.040(8) 0.005(9)

loop_
_atom_type_symbol
_atom_type_description
_atom_type_scat_dispersion_real
_atom_type_scat_dispersion_imag
_atom_type_scat_source
C C 0.0181 0.0091 'International Tables Vol C Tables 4.2.6.8 and 6.1.1.4'
H H 0.0000 0.0000 'International Tables Vol C Tables 4.2.6.8 and 6.1.1.4'
Fe Fe -1.1336 3.1974 'International Tables Vol C Tables 4.2.6.8 and 6.1.1.4'
N N 0.0311 0.0180 'International Tables Vol C Tables 4.2.6.8 and 6.1.1.4'
P P 0.2955 0.4335 'International Tables Vol C Tables 4.2.6.8 and 6.1.1.4'

loop_
_geom_angle_atom_site_label_1
_geom_angle_atom_site_label_2
_geom_angle_atom_site_label_3
_geom_angle
_geom_angle_site_symmetry_1
_geom_angle_site_symmetry_3
_geom_angle_publ_flag
C71A Fe1A C61A 122.77(9) . . ?
C71A Fe1A N1A 123.77(8) . . ?
C61A Fe1A N1A 113.46(8) . . ?
C71A Fe1A P1A 95.51(6) . . ?
C61A Fe1A P1A 91.63(7) . . ?
N1A Fe1A P1A 82.57(6) . . ?
C71A Fe1A P2A 91.21(7) . . ?
C61A Fe1A P2A 95.50(7) . . ?
N1A Fe1A P2A 83.04(6) . . ?
P1A Fe1A P2A 165.53(3) . . ?
C21A P1A C31A 105.96(12) . . ?
C21A P1A C11A 105.90(12) . . ?
C31A P1A C11A 103.42(10) . . ?
C21A P1A Fe1A 119.87(8) . . ?
C31A P1A Fe1A 118.86(8) . . ?
C11A P1A Fe1A 100.58(8) . . ?
C22A C21A C23A 111.0(2) . . ?
C22A C21A P1A 110.2(2) . . ?
C23A C21A P1A 116.9(2) . . ?
C22A C21A H21A 106.0 . . ?
C23A C21A H21A 106.0 . . ?
P1A C21A H21A 106.0 . . ?
C21A C22A H22A 109.5 . . ?
C21A C22A H22B 109.5 . . ?
H22A C22A H22B 109.5 . . ?
C21A C22A H22C 109.5 . . ?
H22A C22A H22C 109.5 . . ?
H22B C22A H22C 109.5 . . ?
C21A C23A H23A 109.5 . . ?
C21A C23A H23B 109.5 . . ?
H23A C23A H23B 109.5 . . ?
C21A C23A H23C 109.5 . . ?
H23A C23A H23C 109.5 . . ?
H23B C23A H23C 109.5 . . ?
C51A P2A C41A 106.39(12) . . ?
C51A P2A C17A 106.95(14) . . ?
C41A P2A C17A 103.88(12) . . ?
C51A P2A Fe1A 119.53(9) . . ?
C41A P2A Fe1A 119.17(9) . . ?
C17A P2A Fe1A 98.74(8) . . ?
C43' C41A C42' 112.5(12) . . ?
C43A C41A C42A 109.8(4) . . ?
C43' C41A P2A 119.1(7) . . ?
C43A C41A P2A 111.2(3) . . ?
C42' C41A P2A 109.5(9) . . ?
C42A C41A P2A 111.8(2) . . ?
C43A C41A H41A 107.9 . . ?
C42A C41A H41A 107.9 . . ?
P2A C41A H41A 107.9 . . ?
C43' C41A H41B 104.8 . . ?
C42' C41A H41B 104.8 . . ?
P2A C41A H41B 104.8 . . ?
C41A C42A H42A 109.5 . . ?
C41A C42A H42B 109.5 . . ?
H42A C42A H42B 109.5 . . ?
C41A C42A H42C 109.5 . . ?
H42A C42A H42C 109.5 . . ?
H42B C42A H42C 109.5 . . ?
C41A C43A H43A 109.5 . . ?
C41A C43A H43B 109.5 . . ?
H43A C43A H43B 109.5 . . ?
C41A C43A H43C 109.5 . . ?
H43A C43A H43C 109.5 . . ?
H43B C43A H43C 109.5 . . ?
C41A C42' H42D 109.5 . . ?
C41A C42' H42E 109.5 . . ?
H42D C42' H42E 109.5 . . ?
C41A C42' H42F 109.5 . . ?
H42D C42' H42F 109.5 . . ?
H42E C42' H42F 109.5 . . ?
C41A C43' H43D 109.5 . . ?
C41A C43' H43E 109.5 . . ?
H43D C43' H43E 109.5 . . ?
C41A C43' H43F 109.5 . . ?
H43D C43' H43F 109.5 . . ?
H43E C43' H43F 109.5 . . ?
C16A N1A C12A 119.84(19) . . ?
C16A N1A Fe1A 120.02(16) . . ?
C12A N1A Fe1A 119.92(15) . . ?
C12A C11A C111 108.0(2) . . ?
C12A C11A C112 110.8(2) . . ?
C111 C11A C112 107.6(2) . . ?
C12A C11A P1A 106.50(15) . . ?
C111 C11A P1A 109.34(16) . . ?
C112 C11A P1A 114.41(16) . . ?
C11A C111 H11A 109.5 . . ?
C11A C111 H11B 109.5 . . ?
H11A C111 H11B 109.5 . . ?
C11A C111 H11C 109.5 . . ?
H11A C111 H11C 109.5 . . ?
H11B C111 H11C 109.5 . . ?
C11A C112 H11D 109.5 . . ?
C11A C112 H11E 109.5 . . ?
H11D C112 H11E 109.5 . . ?
C11A C112 H11F 109.5 . . ?
H11D C112 H11F 109.5 . . ?
H11E C112 H11F 109.5 . . ?
N1A C12A C13A 121.0(2) . . ?
N1A C12A C11A 118.81(18) . . ?
C13A C12A C11A 120.2(2) . . ?
C14A C13A C12A 119.2(3) . . ?
C14A C13A H13A 120.4 . . ?
C12A C13A H13A 120.4 . . ?
C13A C14A C15A 119.9(2) . . ?
C13A C14A H14A 120.1 . . ?
C15A C14A H14A 120.1 . . ?
C14A C15A C16A 119.7(3) . . ?
C14A C15A H15A 120.2 . . ?
C16A C15A H15A 120.2 . . ?
N1A C16A C15A 120.4(3) . . ?
N1A C16A C17A 117.3(2) . . ?
C15A C16A C17A 122.2(2) . . ?
C16A C17A C171 110.8(2) . . ?
C16A C17A C172 107.4(2) . . ?
C171 C17A C172 108.1(2) . . ?
C16A C17A P2A 105.75(17) . . ?
C171 C17A P2A 115.4(2) . . ?
C172 C17A P2A 109.04(18) . . ?
C17A C171 H17A 109.5 . . ?
C17A C171 H17B 109.5 . . ?
H17A C171 H17B 109.5 . . ?
C17A C171 H17C 109.5 . . ?
H17A C171 H17C 109.5 . . ?
H17B C171 H17C 109.5 . . ?
C17A C172 H17D 109.5 . . ?
C17A C172 H17E 109.5 . . ?
H17D C172 H17E 109.5 . . ?
C17A C172 H17F 109.5 . . ?
H17D C172 H17F 109.5 . . ?
H17E C172 H17F 109.5 . . ?
C33A C31A C32A 110.2(2) . . ?
C33A C31A P1A 110.16(15) . . ?
C32A C31A P1A 112.36(16) . . ?
C33A C31A H31A 108.0 . . ?
C32A C31A H31A 108.0 . . ?
P1A C31A H31A 108.0 . . ?
C31A C32A H32A 109.5 . . ?
C31A C32A H32B 109.5 . . ?
H32A C32A H32B 109.5 . . ?
C31A C32A H32C 109.5 . . ?
H32A C32A H32C 109.5 . . ?
H32B C32A H32C 109.5 . . ?
C31A C33A H33A 109.5 . . ?
C31A C33A H33B 109.5 . . ?
H33A C33A H33B 109.5 . . ?
C31A C33A H33C 109.5 . . ?
H33A C33A H33C 109.5 . . ?
H33B C33A H33C 109.5 . . ?
C53A C51A C52A 111.0(3) . . ?
C53A C51A P2A 116.9(2) . . ?
C52A C51A P2A 110.6(2) . . ?
C53A C51A H51A 105.8 . . ?
C52A C51A H51A 105.8 . . ?
P2A C51A H51A 105.8 . . ?
C51A C52A H52A 109.5 . . ?
C51A C52A H52B 109.5 . . ?
H52A C52A H52B 109.5 . . ?
C51A C52A H52C 109.5 . . ?
H52A C52A H52C 109.5 . . ?
H52B C52A H52C 109.5 . . ?
C51A C53A H53A 109.5 . . ?
C51A C53A H53B 109.5 . . ?
H53A C53A H53B 109.5 . . ?
C51A C53A H53C 109.5 . . ?
H53A C53A H53C 109.5 . . ?
H53B C53A H53C 109.5 . . ?
C62A C61A Fe1A 177.39(18) . . ?
C61A C62A C63A 175.6(2) . . ?
C68A C63A C64A 117.3(2) . . ?
C68A C63A C62A 121.2(2) . . ?
C64A C63A C62A 121.5(2) . . ?
C65A C64A C63A 120.5(3) . . ?
C65A C64A H64A 119.7 . . ?
C63A C64A H64A 119.7 . . ?
C66A C65A C64A 121.2(3) . . ?
C66A C65A H65A 119.4 . . ?
C64A C65A H65A 119.4 . . ?
C65A C66A C67A 119.3(3) . . ?
C65A C66A H66A 120.4 . . ?
C67A C66A H66A 120.4 . . ?
C66A C67A C68A 120.8(3) . . ?
C66A C67A H67A 119.6 . . ?
C68A C67A H67A 119.6 . . ?
C63A C68A C67A 120.9(3) . . ?
C63A C68A H68A 119.6 . . ?
C67A C68A H68A 119.6 . . ?
C72A C71A Fe1A 171.85(17) . . ?
C71A C72A C73' 175.3(5) . . ?
C71A C72A C73A 177.4(3) . . ?
C74A C73A C78A 116.5(3) . . ?
C74A C73A C72A 121.6(4) . . ?
C78A C73A C72A 121.9(4) . . ?
C73A C74A C75A 121.0(4) . . ?
C73A C74A H74A 119.5 . . ?
C75A C74A H74A 119.5 . . ?
C76A C75A C74A 120.9(4) . . ?
C76A C75A H75A 119.6 . . ?
C74A C75A H75A 119.6 . . ?
C75A C76A C77A 119.6(4) . . ?
C75A C76A H76A 120.2 . . ?
C77A C76A H76A 120.2 . . ?
C76A C77A C78A 119.8(4) . . ?
C76A C77A H77A 120.1 . . ?
C78A C77A H77A 120.1 . . ?
C77A C78A C73A 122.2(4) . . ?
C77A C78A H78A 118.9 . . ?
C73A C78A H78A 118.9 . . ?
C78' C73' C74' 118.1(7) . . ?
C78' C73' C72A 121.0(7) . . ?
C74' C73' C72A 120.7(7) . . ?
C73' C74' C75' 119.3(7) . . ?
C73' C74' H74' 120.3 . . ?
C75' C74' H74' 120.3 . . ?
C76' C75' C74' 121.4(9) . . ?
C76' C75' H75' 119.3 . . ?
C74' C75' H75' 119.3 . . ?
C75' C76' C77' 119.5(9) . . ?
C75' C76' H76' 120.2 . . ?
C77' C76' H76' 120.2 . . ?
C76' C77' C78' 120.0(8) . . ?
C76' C77' H77' 120.0 . . ?
C78' C77' H77' 120.0 . . ?
C77' C78' C73' 121.0(8) . . ?
C77' C78' H78' 119.5 . . ?
C73' C78' H78' 119.5 . . ?
C61B Fe1B C71B 126.34(8) . . ?
C61B Fe1B N1B 116.03(8) . . ?
C71B Fe1B N1B 117.61(8) . . ?
C61B Fe1B P2B 92.08(6) . . ?
C71B Fe1B P2B 95.68(6) . . ?
N1B Fe1B P2B 82.71(5) . . ?
C61B Fe1B P1B 94.43(6) . . ?
C71B Fe1B P1B 90.71(6) . . ?
N1B Fe1B P1B 82.97(5) . . ?
P2B Fe1B P1B 165.68(2) . . ?
C21B P1B C31B 105.93(10) . . ?
C21B P1B C11B 102.83(9) . . ?
C31B P1B C11B 105.81(10) . . ?
C21B P1B Fe1B 119.52(7) . . ?
C31B P1B Fe1B 120.44(7) . . ?
C11B P1B Fe1B 99.66(7) . . ?
C41B P2B C51B 106.21(11) . . ?
C41B P2B C17B 105.71(10) . . ?
C51B P2B C17B 103.19(11) . . ?
C41B P2B Fe1B 119.29(8) . . ?
C51B P2B Fe1B 120.15(8) . . ?
C17B P2B Fe1B 99.77(7) . . ?
C16B N1B C12B 119.70(18) . . ?
C16B N1B Fe1B 120.18(14) . . ?
C12B N1B Fe1B 120.12(14) . . ?
C12B C11B C212 107.47(18) . . ?
C12B C11B C211 110.98(18) . . ?
C212 C11B C211 107.96(18) . . ?
C12B C11B P1B 106.40(14) . . ?
C212 C11B P1B 109.25(14) . . ?
C211 C11B P1B 114.54(15) . . ?
C11B C211 H21C 109.5 . . ?
C11B C211 H21D 109.5 . . ?
H21C C211 H21D 109.5 . . ?
C11B C211 H21E 109.5 . . ?
H21C C211 H21E 109.5 . . ?
H21D C211 H21E 109.5 . . ?
C11B C212 H21F 109.5 . . ?
C11B C212 H21G 109.5 . . ?
H21F C212 H21G 109.5 . . ?
C11B C212 H21H 109.5 . . ?
H21F C212 H21H 109.5 . . ?
H21G C212 H21H 109.5 . . ?
N1B C12B C13B 120.7(2) . . ?
N1B C12B C11B 118.49(17) . . ?
C13B C12B C11B 120.8(2) . . ?
C14B C13B C12B 119.4(2) . . ?
C14B C13B H13B 120.3 . . ?
C12B C13B H13B 120.3 . . ?
C15B C14B C13B 119.6(2) . . ?
C15B C14B H14B 120.2 . . ?
C13B C14B H14B 120.2 . . ?
C14B C15B C16B 119.9(2) . . ?
C14B C15B H15B 120.1 . . ?
C16B C15B H15B 120.1 . . ?
N1B C16B C15B 120.7(2) . . ?
N1B C16B C17B 118.53(18) . . ?
C15B C16B C17B 120.7(2) . . ?
C16B C17B C271 107.25(19) . . ?
C16B C17B C272 110.8(2) . . ?
C271 C17B C272 108.2(2) . . ?
C16B C17B P2B 106.24(14) . . ?
C271 C17B P2B 109.35(15) . . ?
C272 C17B P2B 114.77(16) . . ?
C17B C271 H27A 109.5 . . ?
C17B C271 H27B 109.5 . . ?
H27A C271 H27B 109.5 . . ?
C17B C271 H27C 109.5 . . ?
H27A C271 H27C 109.5 . . ?
H27B C271 H27C 109.5 . . ?
C17B C272 H27D 109.5 . . ?
C17B C272 H27E 109.5 . . ?
H27D C272 H27E 109.5 . . ?
C17B C272 H27F 109.5 . . ?
H27D C272 H27F 109.5 . . ?
H27E C272 H27F 109.5 . . ?
C22B C21B C23B 110.48(17) . . ?
C22B C21B P1B 110.23(14) . . ?
C23B C21B P1B 112.44(13) . . ?
C22B C21B H21B 107.8 . . ?
C23B C21B H21B 107.8 . . ?
P1B C21B H21B 107.8 . . ?
C21B C22B H22D 109.5 . . ?
C21B C22B H22E 109.5 . . ?
H22D C22B H22E 109.5 . . ?
C21B C22B H22F 109.5 . . ?
H22D C22B H22F 109.5 . . ?
H22E C22B H22F 109.5 . . ?
C21B C23B H23D 109.5 . . ?
C21B C23B H23E 109.5 . . ?
H23D C23B H23E 109.5 . . ?
C21B C23B H23F 109.5 . . ?
H23D C23B H23F 109.5 . . ?
H23E C23B H23F 109.5 . . ?
C32B C31B C33B 111.03(19) . . ?
C32B C31B P1B 116.91(16) . . ?
C33B C31B P1B 110.49(15) . . ?
C32B C31B H31B 105.9 . . ?
C33B C31B H31B 105.9 . . ?
P1B C31B H31B 105.9 . . ?
C31B C32B H32D 109.5 . . ?
C31B C32B H32E 109.5 . . ?
H32D C32B H32E 109.5 . . ?
C31B C32B H32F 109.5 . . ?
H32D C32B H32F 109.5 . . ?
H32E C32B H32F 109.5 . . ?
C31B C33B H33D 109.5 . . ?
C31B C33B H33E 109.5 . . ?
H33D C33B H33E 109.5 . . ?
C31B C33B H33F 109.5 . . ?
H33D C33B H33F 109.5 . . ?
H33E C33B H33F 109.5 . . ?
C43B C41B C42B 111.0(2) . . ?
C43B C41B P2B 110.57(16) . . ?
C42B C41B P2B 116.45(19) . . ?
C43B C41B H41C 106.0 . . ?
C42B C41B H41C 106.0 . . ?
P2B C41B H41C 106.0 . . ?
C41B C42B H42G 109.5 . . ?
C41B C42B H42H 109.5 . . ?
H42G C42B H42H 109.5 . . ?
C41B C42B H42I 109.5 . . ?
H42G C42B H42I 109.5 . . ?
H42H C42B H42I 109.5 . . ?
C41B C43B H43G 109.5 . . ?
C41B C43B H43H 109.5 . . ?
H43G C43B H43H 109.5 . . ?
C41B C43B H43I 109.5 . . ?
H43G C43B H43I 109.5 . . ?
H43H C43B H43I 109.5 . . ?
C52B C51B C53B 110.2(2) . . ?
C52B C51B P2B 110.30(16) . . ?
C53B C51B P2B 112.63(18) . . ?
C52B C51B H51B 107.8 . . ?
C53B C51B H51B 107.8 . . ?
P2B C51B H51B 107.8 . . ?
C51B C52B H52D 109.5 . . ?
C51B C52B H52E 109.5 . . ?
H52D C52B H52E 109.5 . . ?
C51B C52B H52F 109.5 . . ?
H52D C52B H52F 109.5 . . ?
H52E C52B H52F 109.5 . . ?
C51B C53B H53D 109.5 . . ?
C51B C53B H53E 109.5 . . ?
H53D C53B H53E 109.5 . . ?
C51B C53B H53F 109.5 . . ?
H53D C53B H53F 109.5 . . ?
H53E C53B H53F 109.5 . . ?
C62B C61B Fe1B 176.6(2) . . ?
C61B C62B C63B 173.8(2) . . ?
C68B C63B C64B 117.9(2) . . ?
C68B C63B C62B 121.7(2) . . ?
C64B C63B C62B 120.5(2) . . ?
C65B C64B C63B 120.9(3) . . ?
C65B C64B H64B 119.6 . . ?
C63B C64B H64B 119.6 . . ?
C66B C65B C64B 120.3(3) . . ?
C66B C65B H65B 119.8 . . ?
C64B C65B H65B 119.8 . . ?
C67B C66B C65B 119.8(3) . . ?
C67B C66B H66B 120.1 . . ?
C65B C66B H66B 120.1 . . ?
C66B C67B C68B 120.4(3) . . ?
C66B C67B H67B 119.8 . . ?
C68B C67B H67B 119.8 . . ?
C67B C68B C63B 120.7(3) . . ?
C67B C68B H68B 119.7 . . ?
C63B C68B H68B 119.7 . . ?
C72B C71B Fe1B 174.97(19) . . ?
C71B C72B C73" 175.6(5) . . ?
C71B C72B C73B 177.7(4) . . ?
C74B C73B C78B 117.3(4) . . ?
C74B C73B C72B 121.6(4) . . ?
C78B C73B C72B 120.9(4) . . ?
C73B C74B C75B 120.4(5) . . ?
C73B C74B H74B 119.8 . . ?
C75B C74B H74B 119.8 . . ?
C76B C75B C74B 121.3(5) . . ?
C76B C75B H75B 119.4 . . ?
C74B C75B H75B 119.4 . . ?
C75B C76B C77B 119.4(4) . . ?
C75B C76B H76B 120.3 . . ?
C77B C76B H76B 120.3 . . ?
C76B C77B C78B 119.5(4) . . ?
C76B C77B H77B 120.2 . . ?
C78B C77B H77B 120.2 . . ?
C77B C78B C73B 121.9(4) . . ?
C77B C78B H78B 119.1 . . ?
C73B C78B H78B 119.1 . . ?
C74" C73" C78" 119.7(7) . . ?
C74" C73" C72B 121.7(7) . . ?
C78" C73" C72B 118.1(7) . . ?
C73" C74" C75" 120.2(8) . . ?
C73" C74" H74" 119.9 . . ?
C75" C74" H74" 119.9 . . ?
C76" C75" C74" 119.1(8) . . ?
C76" C75" H75" 120.4 . . ?
C74" C75" H75" 120.4 . . ?
C77" C76" C75" 120.6(7) . . ?
C77" C76" H76" 119.7 . . ?
C75" C76" H76" 119.7 . . ?
C76" C77" C78" 121.1(7) . . ?
C76" C77" H77" 119.5 . . ?
C78" C77" H77" 119.5 . . ?
C77" C78" C73" 118.5(7) . . ?
C77" C78" H78" 120.7 . . ?
C73" C78" H78" 120.7 . . ?
C12 C11 H11G 109.5 . . ?
C12 C11 H11H 109.5 . . ?
H11G C11 H11H 109.5 . . ?
C12 C11 H11I 109.5 . . ?
H11G C11 H11I 109.5 . . ?
H11H C11 H11I 109.5 . . ?
C11 C12 C13 108.1(4) . . ?
C11 C12 H12A 110.1 . . ?
C13 C12 H12A 110.1 . . ?
C11 C12 H12B 110.1 . . ?
C13 C12 H12B 110.1 . . ?
H12A C12 H12B 108.4 . . ?
C14 C13 C12 110.1(4) . . ?
C14 C13 H13C 109.6 . . ?
C12 C13 H13C 109.6 . . ?
C14 C13 H13D 109.6 . . ?
C12 C13 H13D 109.6 . . ?
H13C C13 H13D 108.2 . . ?
C13 C14 C15 113.4(5) . . ?
C13 C14 H14C 108.9 . . ?
C15 C14 H14C 108.9 . . ?
C13 C14 H14D 108.9 . . ?
C15 C14 H14D 108.9 . . ?
H14C C14 H14D 107.7 . . ?
C14 C15 H15C 109.5 . . ?
C14 C15 H15D 109.5 . . ?
H15C C15 H15D 109.5 . . ?
C14 C15 H15E 109.5 . . ?
H15C C15 H15E 109.5 . . ?
H15D C15 H15E 109.5 . . ?
C22 C21 H21I 109.5 . . ?
C22 C21 H21J 109.5 . . ?
H21I C21 H21J 109.5 . . ?
C22 C21 H21K 109.5 . . ?
H21I C21 H21K 109.5 . . ?
H21J C21 H21K 109.5 . . ?
C21 C22 C23 112.9(6) . . ?
C21 C22 H22G 109.0 . . ?
C23 C22 H22G 109.0 . . ?
C21 C22 H22H 109.0 . . ?
C23 C22 H22H 109.0 . . ?
H22G C22 H22H 107.8 . . ?
C24 C23 C22 109.9(6) . . ?
C24 C23 H23G 109.7 . . ?
C22 C23 H23G 109.7 . . ?
C24 C23 H23H 109.7 . . ?
C22 C23 H23H 109.7 . . ?
H23G C23 H23H 108.2 . . ?
C23 C24 C25 113.0(6) . . ?
C23 C24 H24A 109.0 . . ?
C25 C24 H24A 109.0 . . ?
C23 C24 H24B 109.0 . . ?
C25 C24 H24B 109.0 . . ?
H24A C24 H24B 107.8 . . ?
C24 C25 H25A 109.5 . . ?
C24 C25 H25B 109.5 . . ?
H25A C25 H25B 109.5 . . ?
C24 C25 H25C 109.5 . . ?
H25A C25 H25C 109.5 . . ?
H25B C25 H25C 109.5 . . ?
C32 C31 H31C 109.5 . . ?
C32 C31 H31D 109.5 . . ?
H31C C31 H31D 109.5 . . ?
C32 C31 H31E 109.5 . . ?
H31C C31 H31E 109.5 . . ?
H31D C31 H31E 109.5 . . ?
C33 C32 C31 113.6(6) . . ?
C33 C32 H32G 108.8 . . ?
C31 C32 H32G 108.8 . . ?
C33 C32 H32H 108.8 . . ?
C31 C32 H32H 108.8 . . ?
H32G C32 H32H 107.7 . . ?
C32 C33 C34 110.1(6) . . ?
C32 C33 H33G 109.6 . . ?
C34 C33 H33G 109.6 . . ?
C32 C33 H33H 109.6 . . ?
C34 C33 H33H 109.6 . . ?
H33G C33 H33H 108.2 . . ?
C35 C34 C33 111.8(6) . . ?
C35 C34 H34A 109.3 . . ?
C33 C34 H34A 109.3 . . ?
C35 C34 H34B 109.3 . . ?
C33 C34 H34B 109.3 . . ?
H34A C34 H34B 107.9 . . ?
C34 C35 H35A 109.5 . . ?
C34 C35 H35B 109.5 . . ?
H35A C35 H35B 109.5 . . ?
C34 C35 H35C 109.5 . . ?
H35A C35 H35C 109.5 . . ?
H35B C35 H35C 109.5 . . ?
C42 C41 H41D 109.5 . . ?
C42 C41 H41E 109.5 . . ?
H41D C41 H41E 109.5 . . ?
C42 C41 H41F 109.5 . . ?
H41D C41 H41F 109.5 . . ?
H41E C41 H41F 109.5 . . ?
C41 C42 C43 113.9(6) . . ?
C41 C42 H42J 108.8 . . ?
C43 C42 H42J 108.8 . . ?
C41 C42 H42K 108.8 . . ?
C43 C42 H42K 108.8 . . ?
H42J C42 H42K 107.7 . . ?
C44 C43 C42 111.8(6) . . ?
C44 C43 H43J 109.3 . . ?
C42 C43 H43J 109.3 . . ?
C44 C43 H43K 109.3 . . ?
C42 C43 H43K 109.3 . . ?
H43J C43 H43K 107.9 . . ?
C43 C44 C45 114.6(7) . . ?
C43 C44 H44A 108.6 . . ?
C45 C44 H44A 108.6 . . ?
C43 C44 H44B 108.6 . . ?
C45 C44 H44B 108.6 . . ?
H44A C44 H44B 107.6 . . ?
C44 C45 H45A 109.5 . . ?
C44 C45 H45B 109.5 . . ?
H45A C45 H45B 109.5 . . ?
C44 C45 H45C 109.5 . . ?
H45A C45 H45C 109.5 . . ?
H45B C45 H45C 109.5 . . ?

loop_
_geom_bond_atom_site_label_1
_geom_bond_atom_site_label_2
_geom_bond_distance
_geom_bond_site_symmetry_2
_geom_bond_publ_flag
Fe1A C71A 1.959(2) . ?
Fe1A C61A 1.963(2) . ?
Fe1A N1A 2.0719(17) . ?
Fe1A P1A 2.2127(6) . ?
Fe1A P2A 2.2326(7) . ?
P1A C21A 1.856(3) . ?
P1A C31A 1.863(2) . ?
P1A C11A 1.891(2) . ?
C21A C22A 1.530(4) . ?
C21A C23A 1.532(4) . ?
C21A H21A 1.0000 . ?
C22A H22A 0.9800 . ?
C22A H22B 0.9800 . ?
C22A H22C 0.9800 . ?
C23A H23A 0.9800 . ?
C23A H23B 0.9800 . ?
C23A H23C 0.9800 . ?
P2A C51A 1.853(3) . ?
P2A C41A 1.859(2) . ?
P2A C17A 1.888(3) . ?
C41A C43' 1.508(8) . ?
C41A C43A 1.531(5) . ?
C41A C42' 1.541(9) . ?
C41A C42A 1.553(4) . ?
C41A H41A 1.0000 . ?
C41A H41B 1.0000 . ?
C42A H42A 0.9800 . ?
C42A H42B 0.9800 . ?
C42A H42C 0.9800 . ?
C43A H43A 0.9800 . ?
C43A H43B 0.9800 . ?
C43A H43C 0.9800 . ?
C42' H42D 0.9800 . ?
C42' H42E 0.9800 . ?
C42' H42F 0.9800 . ?
C43' H43D 0.9800 . ?
C43' H43E 0.9800 . ?
C43' H43F 0.9800 . ?
N1A C16A 1.360(3) . ?
N1A C12A 1.361(3) . ?
C11A C12A 1.518(4) . ?
C11A C111 1.547(3) . ?
C11A C112 1.551(3) . ?
C111 H11A 0.9800 . ?
C111 H11B 0.9800 . ?
C111 H11C 0.9800 . ?
C112 H11D 0.9800 . ?
C112 H11E 0.9800 . ?
C112 H11F 0.9800 . ?
C12A C13A 1.397(3) . ?
C13A C14A 1.373(5) . ?
C13A H13A 0.9500 . ?
C14A C15A 1.383(5) . ?
C14A H14A 0.9500 . ?
C15A C16A 1.392(3) . ?
C15A H15A 0.9500 . ?
C16A C17A 1.522(4) . ?
C17A C171 1.547(4) . ?
C17A C172 1.549(4) . ?
C171 H17A 0.9800 . ?
C171 H17B 0.9800 . ?
C171 H17C 0.9800 . ?
C172 H17D 0.9800 . ?
C172 H17E 0.9800 . ?
C172 H17F 0.9800 . ?
C31A C33A 1.530(4) . ?
C31A C32A 1.534(3) . ?
C31A H31A 1.0000 . ?
C32A H32A 0.9800 . ?
C32A H32B 0.9800 . ?
C32A H32C 0.9800 . ?
C33A H33A 0.9800 . ?
C33A H33B 0.9800 . ?
C33A H33C 0.9800 . ?
C51A C53A 1.517(4) . ?
C51A C52A 1.529(5) . ?
C51A H51A 1.0000 . ?
C52A H52A 0.9800 . ?
C52A H52B 0.9800 . ?
C52A H52C 0.9800 . ?
C53A H53A 0.9800 . ?
C53A H53B 0.9800 . ?
C53A H53C 0.9800 . ?
C61A C62A 1.215(3) . ?
C62A C63A 1.438(3) . ?
C63A C68A 1.385(3) . ?
C63A C64A 1.398(3) . ?
C64A C65A 1.386(4) . ?
C64A H64A 0.9500 . ?
C65A C66A 1.352(5) . ?
C65A H65A 0.9500 . ?
C66A C67A 1.366(5) . ?
C66A H66A 0.9500 . ?
C67A C68A 1.386(4) . ?
C67A H67A 0.9500 . ?
C68A H68A 0.9500 . ?
C71A C72A 1.215(3) . ?
C72A C73' 1.436(6) . ?
C72A C73A 1.449(4) . ?
C73A C74A 1.390(5) . ?
C73A C78A 1.392(5) . ?
C74A C75A 1.402(5) . ?
C74A H74A 0.9500 . ?
C75A C76A 1.350(7) . ?
C75A H75A 0.9500 . ?
C76A C77A 1.376(7) . ?
C76A H76A 0.9500 . ?
C77A C78A 1.384(5) . ?
C77A H77A 0.9500 . ?
C78A H78A 0.9500 . ?
C73' C78' 1.386(7) . ?
C73' C74' 1.386(7) . ?
C74' C75' 1.401(7) . ?
C74' H74' 0.9500 . ?
C75' C76' 1.347(8) . ?
C75' H75' 0.9500 . ?
C76' C77' 1.372(9) . ?
C76' H76' 0.9500 . ?
C77' C78' 1.379(8) . ?
C77' H77' 0.9500 . ?
C78' H78' 0.9500 . ?
Fe1B C61B 1.953(2) . ?
Fe1B C71B 1.958(2) . ?
Fe1B N1B 2.0798(16) . ?
Fe1B P2B 2.2276(6) . ?
Fe1B P1B 2.2326(5) . ?
P1B C21B 1.862(2) . ?
P1B C31B 1.864(2) . ?
P1B C11B 1.896(2) . ?
P2B C41B 1.856(2) . ?
P2B C51B 1.862(2) . ?
P2B C17B 1.898(2) . ?
N1B C16B 1.357(3) . ?
N1B C12B 1.358(3) . ?
C11B C12B 1.521(3) . ?
C11B C212 1.544(3) . ?
C11B C211 1.548(3) . ?
C211 H21C 0.9800 . ?
C211 H21D 0.9800 . ?
C211 H21E 0.9800 . ?
C212 H21F 0.9800 . ?
C212 H21G 0.9800 . ?
C212 H21H 0.9800 . ?
C12B C13B 1.395(3) . ?
C13B C14B 1.380(4) . ?
C13B H13B 0.9500 . ?
C14B C15B 1.367(4) . ?
C14B H14B 0.9500 . ?
C15B C16B 1.395(3) . ?
C15B H15B 0.9500 . ?
C16B C17B 1.518(3) . ?
C17B C271 1.543(3) . ?
C17B C272 1.544(3) . ?
C271 H27A 0.9800 . ?
C271 H27B 0.9800 . ?
C271 H27C 0.9800 . ?
C272 H27D 0.9800 . ?
C272 H27E 0.9800 . ?
C272 H27F 0.9800 . ?
C21B C22B 1.534(3) . ?
C21B C23B 1.535(3) . ?
C21B H21B 1.0000 . ?
C22B H22D 0.9800 . ?
C22B H22E 0.9800 . ?
C22B H22F 0.9800 . ?
C23B H23D 0.9800 . ?
C23B H23E 0.9800 . ?
C23B H23F 0.9800 . ?
C31B C32B 1.530(3) . ?
C31B C33B 1.536(3) . ?
C31B H31B 1.0000 . ?
C32B H32D 0.9800 . ?
C32B H32E 0.9800 . ?
C32B H32F 0.9800 . ?
C33B H33D 0.9800 . ?
C33B H33E 0.9800 . ?
C33B H33F 0.9800 . ?
C41B C43B 1.529(3) . ?
C41B C42B 1.532(3) . ?
C41B H41C 1.0000 . ?
C42B H42G 0.9800 . ?
C42B H42H 0.9800 . ?
C42B H42I 0.9800 . ?
C43B H43G 0.9800 . ?
C43B H43H 0.9800 . ?
C43B H43I 0.9800 . ?
C51B C52B 1.533(4) . ?
C51B C53B 1.535(3) . ?
C51B H51B 1.0000 . ?
C52B H52D 0.9800 . ?
C52B H52E 0.9800 . ?
C52B H52F 0.9800 . ?
C53B H53D 0.9800 . ?
C53B H53E 0.9800 . ?
C53B H53F 0.9800 . ?
C61B C62B 1.217(3) . ?
C62B C63B 1.436(3) . ?
C63B C68B 1.396(3) . ?
C63B C64B 1.402(4) . ?
C64B C65B 1.384(4) . ?
C64B H64B 0.9500 . ?
C65B C66B 1.379(5) . ?
C65B H65B 0.9500 . ?
C66B C67B 1.376(5) . ?
C66B H66B 0.9500 . ?
C67B C68B 1.390(4) . ?
C67B H67B 0.9500 . ?
C68B H68B 0.9500 . ?
C71B C72B 1.214(3) . ?
C72B C73" 1.436(6) . ?
C72B C73B 1.451(4) . ?
C73B C74B 1.389(5) . ?
C73B C78B 1.413(5) . ?
C74B C75B 1.396(5) . ?
C74B H74B 0.9500 . ?
C75B C76B 1.381(6) . ?
C75B H75B 0.9500 . ?
C76B C77B 1.382(7) . ?
C76B H76B 0.9500 . ?
C77B C78B 1.386(5) . ?
C77B H77B 0.9500 . ?
C78B H78B 0.9500 . ?
C73" C74" 1.384(7) . ?
C73" C78" 1.410(7) . ?
C74" C75" 1.397(7) . ?
C74" H74" 0.9500 . ?
C75" C76" 1.379(8) . ?
C75" H75" 0.9500 . ?
C76" C77" 1.373(8) . ?
C76" H76" 0.9500 . ?
C77" C78" 1.381(7) . ?
C77" H77" 0.9500 . ?
C78" H78" 0.9500 . ?
C11 C12 1.514(4) . ?
C11 H11G 0.9800 . ?
C11 H11H 0.9800 . ?
C11 H11I 0.9800 . ?
C12 C13 1.553(4) . ?
C12 H12A 0.9900 . ?
C12 H12B 0.9900 . ?
C13 C14 1.516(4) . ?
C13 H13C 0.9900 . ?
C13 H13D 0.9900 . ?
C14 C15 1.537(4) . ?
C14 H14C 0.9900 . ?
C14 H14D 0.9900 . ?
C15 H15C 0.9800 . ?
C15 H15D 0.9800 . ?
C15 H15E 0.9800 . ?
C21 C22 1.505(4) . ?
C21 H21I 0.9800 . ?
C21 H21J 0.9800 . ?
C21 H21K 0.9800 . ?
C22 C23 1.524(4) . ?
C22 H22G 0.9900 . ?
C22 H22H 0.9900 . ?
C23 C24 1.520(4) . ?
C23 H23G 0.9900 . ?
C23 H23H 0.9900 . ?
C24 C25 1.524(4) . ?
C24 H24A 0.9900 . ?
C24 H24B 0.9900 . ?
C25 H25A 0.9800 . ?
C25 H25B 0.9800 . ?
C25 H25C 0.9800 . ?
C31 C32 1.522(4) . ?
C31 H31C 0.9800 . ?
C31 H31D 0.9800 . ?
C31 H31E 0.9800 . ?
C32 C33 1.519(4) . ?
C32 H32G 0.9900 . ?
C32 H32H 0.9900 . ?
C33 C34 1.524(4) . ?
C33 H33G 0.9900 . ?
C33 H33H 0.9900 . ?
C34 C35 1.519(4) . ?
C34 H34A 0.9900 . ?
C34 H34B 0.9900 . ?
C35 H35A 0.9800 . ?
C35 H35B 0.9800 . ?
C35 H35C 0.9800 . ?
C41 C42 1.512(4) . ?
C41 H41D 0.9800 . ?
C41 H41E 0.9800 . ?
C41 H41F 0.9800 . ?
C42 C43 1.523(4) . ?
C42 H42J 0.9900 . ?
C42 H42K 0.9900 . ?
C43 C44 1.518(4) . ?
C43 H43J 0.9900 . ?
C43 H43K 0.9900 . ?
C44 C45 1.519(4) . ?
C44 H44A 0.9900 . ?
C44 H44B 0.9900 . ?
C45 H45A 0.9800 . ?
C45 H45B 0.9800 . ?
C45 H45C 0.9800 . ?

loop_
_geom_torsion_atom_site_label_1
_geom_torsion_atom_site_label_2
_geom_torsion_atom_site_label_3
_geom_torsion_atom_site_label_4
_geom_torsion
_geom_torsion_site_symmetry_1
_geom_torsion_site_symmetry_2
_geom_torsion_site_symmetry_3
_geom_torsion_site_symmetry_4
_geom_torsion_publ_flag
C31A P1A C21A C22A 88.9(2) . . . . ?
C11A P1A C21A C22A -161.63(19) . . . . ?
Fe1A P1A C21A C22A -49.1(2) . . . . ?
C31A P1A C21A C23A -39.0(3) . . . . ?
C11A P1A C21A C23A 70.4(3) . . . . ?
Fe1A P1A C21A C23A -177.0(2) . . . . ?
C51A P2A C41A C43' 38.6(9) . . . . ?
C17A P2A C41A C43' -74.1(9) . . . . ?
Fe1A P2A C41A C43' 177.4(9) . . . . ?
C51A P2A C41A C43A 177.2(5) . . . . ?
C17A P2A C41A C43A 64.6(5) . . . . ?
Fe1A P2A C41A C43A -43.9(5) . . . . ?
C51A P2A C41A C42' 170(2) . . . . ?
C17A P2A C41A C42' 57(2) . . . . ?
Fe1A P2A C41A C42' -51(2) . . . . ?
C51A P2A C41A C42A -59.6(2) . . . . ?
C17A P2A C41A C42A -172.3(2) . . . . ?
Fe1A P2A C41A C42A 79.2(2) . . . . ?
C21A P1A C11A C12A 158.05(15) . . . . ?
C31A P1A C11A C12A -90.73(16) . . . . ?
Fe1A P1A C11A C12A 32.60(15) . . . . ?
C21A P1A C11A C111 41.6(2) . . . . ?
C31A P1A C11A C111 152.82(17) . . . . ?
Fe1A P1A C11A C111 -83.86(17) . . . . ?
C21A P1A C11A C112 -79.2(2) . . . . ?
C31A P1A C11A C112 32.0(2) . . . . ?
Fe1A P1A C11A C112 155.36(18) . . . . ?
C16A N1A C12A C13A -1.8(3) . . . . ?
Fe1A N1A C12A C13A 172.86(18) . . . . ?
C16A N1A C12A C11A -179.6(2) . . . . ?
Fe1A N1A C12A C11A -5.0(3) . . . . ?
C111 C11A C12A N1A 97.1(2) . . . . ?
C112 C11A C12A N1A -145.3(2) . . . . ?
P1A C11A C12A N1A -20.3(2) . . . . ?
C111 C11A C12A C13A -80.8(3) . . . . ?
C112 C11A C12A C13A 36.9(3) . . . . ?
P1A C11A C12A C13A 161.87(19) . . . . ?
N1A C12A C13A C14A 1.8(4) . . . . ?
C11A C12A C13A C14A 179.6(2) . . . . ?
C12A C13A C14A C15A -0.9(4) . . . . ?
C13A C14A C15A C16A 0.0(4) . . . . ?
C12A N1A C16A C15A 0.9(3) . . . . ?
Fe1A N1A C16A C15A -173.75(19) . . . . ?
C12A N1A C16A C17A -176.8(2) . . . . ?
Fe1A N1A C16A C17A 8.6(3) . . . . ?
C14A C15A C16A N1A 0.0(4) . . . . ?
C14A C15A C16A C17A 177.5(2) . . . . ?
N1A C16A C17A C171 -158.9(2) . . . . ?
C15A C16A C17A C171 23.4(3) . . . . ?
N1A C16A C17A C172 83.1(3) . . . . ?
C15A C16A C17A C172 -94.5(3) . . . . ?
N1A C16A C17A P2A -33.2(2) . . . . ?
C15A C16A C17A P2A 149.2(2) . . . . ?
C51A P2A C17A C16A 163.61(16) . . . . ?
C41A P2A C17A C16A -84.11(17) . . . . ?
Fe1A P2A C17A C16A 38.99(15) . . . . ?
C51A P2A C17A C171 -73.5(2) . . . . ?
C41A P2A C17A C171 38.8(2) . . . . ?
Fe1A P2A C17A C171 161.8(2) . . . . ?
C51A P2A C17A C172 48.3(2) . . . . ?
C41A P2A C17A C172 160.63(18) . . . . ?
Fe1A P2A C17A C172 -76.28(18) . . . . ?
C21A P1A C31A C33A 178.83(16) . . . . ?
C11A P1A C31A C33A 67.66(17) . . . . ?
Fe1A P1A C31A C33A -42.65(17) . . . . ?
C21A P1A C31A C32A -57.8(2) . . . . ?
C11A P1A C31A C32A -169.00(18) . . . . ?
Fe1A P1A C31A C32A 80.70(19) . . . . ?
C41A P2A C51A C53A -48.8(3) . . . . ?
C17A P2A C51A C53A 61.7(3) . . . . ?
Fe1A P2A C51A C53A 172.6(3) . . . . ?
C41A P2A C51A C52A 79.6(2) . . . . ?
C17A P2A C51A C52A -169.9(2) . . . . ?
Fe1A P2A C51A C52A -59.1(2) . . . . ?
C68A C63A C64A C65A 0.0(4) . . . . ?
C62A C63A C64A C65A 178.0(2) . . . . ?
C63A C64A C65A C66A 0.5(4) . . . . ?
C64A C65A C66A C67A -1.1(5) . . . . ?
C65A C66A C67A C68A 1.2(5) . . . . ?
C64A C63A C68A C67A 0.1(4) . . . . ?
C62A C63A C68A C67A -177.9(3) . . . . ?
C66A C67A C68A C63A -0.7(5) . . . . ?
C78A C73A C74A C75A 1.0(8) . . . . ?
C72A C73A C74A C75A -179.4(4) . . . . ?
C73A C74A C75A C76A -1.5(9) . . . . ?
C74A C75A C76A C77A 0.8(12) . . . . ?
C75A C76A C77A C78A 0.2(12) . . . . ?
C76A C77A C78A C73A -0.7(9) . . . . ?
C74A C73A C78A C77A 0.1(8) . . . . ?
C72A C73A C78A C77A -179.6(5) . . . . ?
C78' C73' C74' C75' -6(2) . . . . ?
C72A C73' C74' C75' 180.0(11) . . . . ?
C73' C74' C75' C76' 5(2) . . . . ?
C74' C75' C76' C77' -5(4) . . . . ?
C75' C76' C77' C78' 7(4) . . . . ?
C76' C77' C78' C73' -9(3) . . . . ?
C74' C73' C78' C77' 8(2) . . . . ?
C72A C73' C78' C77' -177.9(13) . . . . ?
C21B P1B C11B C12B 88.42(15) . . . . ?
C31B P1B C11B C12B -160.66(14) . . . . ?
Fe1B P1B C11B C12B -35.04(14) . . . . ?
C21B P1B C11B C212 -155.83(16) . . . . ?
C31B P1B C11B C212 -44.91(18) . . . . ?
Fe1B P1B C11B C212 80.70(16) . . . . ?
C21B P1B C11B C211 -34.59(19) . . . . ?
C31B P1B C11B C211 76.33(18) . . . . ?
Fe1B P1B C11B C211 -158.05(16) . . . . ?
C16B N1B C12B C13B -0.2(3) . . . . ?
Fe1B N1B C12B C13B 178.84(18) . . . . ?
C16B N1B C12B C11B 178.19(19) . . . . ?
Fe1B N1B C12B C11B -2.8(3) . . . . ?
C212 C11B C12B N1B -90.1(2) . . . . ?
C211 C11B C12B N1B 152.10(19) . . . . ?
P1B C11B C12B N1B 26.9(2) . . . . ?
C212 C11B C12B C13B 88.3(3) . . . . ?
C211 C11B C12B C13B -29.5(3) . . . . ?
P1B C11B C12B C13B -154.8(2) . . . . ?
N1B C12B C13B C14B -0.8(4) . . . . ?
C11B C12B C13B C14B -179.1(2) . . . . ?
C12B C13B C14B C15B 0.6(5) . . . . ?
C13B C14B C15B C16B 0.4(5) . . . . ?
C12B N1B C16B C15B 1.2(3) . . . . ?
Fe1B N1B C16B C15B -177.78(19) . . . . ?
C12B N1B C16B C17B 177.71(19) . . . . ?
Fe1B N1B C16B C17B -1.3(3) . . . . ?
C14B C15B C16B N1B -1.4(4) . . . . ?
C14B C15B C16B C17B -177.8(3) . . . . ?
N1B C16B C17B C271 -90.9(2) . . . . ?
C15B C16B C17B C271 85.6(3) . . . . ?
N1B C16B C17B C272 151.3(2) . . . . ?
C15B C16B C17B C272 -32.3(3) . . . . ?
N1B C16B C17B P2B 26.0(2) . . . . ?
C15B C16B C17B P2B -157.5(2) . . . . ?
C41B P2B C17B C16B -159.50(15) . . . . ?
C51B P2B C17B C16B 89.17(16) . . . . ?
Fe1B P2B C17B C16B -35.15(15) . . . . ?
C41B P2B C17B C271 -44.05(18) . . . . ?
C51B P2B C17B C271 -155.38(16) . . . . ?
Fe1B P2B C17B C271 80.30(16) . . . . ?
C41B P2B C17B C272 77.7(2) . . . . ?
C51B P2B C17B C272 -33.6(2) . . . . ?
Fe1B P2B C17B C272 -157.97(18) . . . . ?
C31B P1B C21B C22B -178.07(14) . . . . ?
C11B P1B C21B C22B -67.24(15) . . . . ?
Fe1B P1B C21B C22B 41.83(15) . . . . ?
C31B P1B C21B C23B 58.18(17) . . . . ?
C11B P1B C21B C23B 169.00(15) . . . . ?
Fe1B P1B C21B C23B -81.93(15) . . . . ?
C21B P1B C31B C32B 41.3(2) . . . . ?
C11B P1B C31B C32B -67.4(2) . . . . ?
Fe1B P1B C31B C32B -179.02(15) . . . . ?
C21B P1B C31B C33B -86.93(16) . . . . ?
C11B P1B C31B C33B 164.36(15) . . . . ?
Fe1B P1B C31B C33B 52.72(17) . . . . ?
C51B P2B C41B C43B -86.29(19) . . . . ?
C17B P2B C41B C43B 164.52(17) . . . . ?
Fe1B P2B C41B C43B 53.4(2) . . . . ?
C51B P2B C41B C42B 41.6(2) . . . . ?
C17B P2B C41B C42B -67.6(2) . . . . ?
Fe1B P2B C41B C42B -178.65(15) . . . . ?
C41B P2B C51B C52B -178.78(17) . . . . ?
C17B P2B C51B C52B -67.81(18) . . . . ?
Fe1B P2B C51B C52B 41.9(2) . . . . ?
C41B P2B C51B C53B 57.65(19) . . . . ?
C17B P2B C51B C53B 168.62(17) . . . . ?
Fe1B P2B C51B C53B -81.65(18) . . . . ?
C68B C63B C64B C65B 0.6(4) . . . . ?
C62B C63B C64B C65B -180.0(3) . . . . ?
C63B C64B C65B C66B -1.4(5) . . . . ?
C64B C65B C66B C67B 0.4(5) . . . . ?
C65B C66B C67B C68B 1.4(5) . . . . ?
C66B C67B C68B C63B -2.2(4) . . . . ?
C64B C63B C68B C67B 1.2(4) . . . . ?
C62B C63B C68B C67B -178.3(2) . . . . ?
C78B C73B C74B C75B -4(2) . . . . ?
C72B C73B C74B C75B -179.0(11) . . . . ?
C73B C74B C75B C76B 0(2) . . . . ?
C74B C75B C76B C77B 3.1(16) . . . . ?
C75B C76B C77B C78B -2.1(11) . . . . ?
C76B C77B C78B C73B -2.0(9) . . . . ?
C74B C73B C78B C77B 4.9(12) . . . . ?
C72B C73B C78B C77B -179.9(5) . . . . ?
C78" C73" C74" C75" 9(4) . . . . ?
C72B C73" C74" C75" -179.1(19) . . . . ?
C73" C74" C75" C76" -2(4) . . . . ?
C74" C75" C76" C77" -5(3) . . . . ?
C75" C76" C77" C78" 5(2) . . . . ?
C76" C77" C78" C73" 1(2) . . . . ?
C74" C73" C78" C77" -8(2) . . . . ?
C72B C73" C78" C77" 179.5(11) . . . . ?
C11 C12 C13 C14 -179.6(5) . . . . ?
C12 C13 C14 C15 178.3(6) . . . . ?
C21 C22 C23 C24 -174.2(15) . . . . ?
C22 C23 C24 C25 -179(2) . . . . ?
C31 C32 C33 C34 170.4(15) . . . . ?
C32 C33 C34 C35 159.6(15) . . . . ?
C41 C42 C43 C44 170.9(16) . . . . ?
C42 C43 C44 C45 162.6(18) . . . . ?
